data_4307835
loop_
_publ_author_name
'F. Albert Cotton'
'Naresh S. Dalal'
'Penglin Huang'
'Sergey A. Ibragimov'
'Carlos A. Murillo'
'Paula M. B. Piccoli'
'Chris M. Ramsey'
'Arthur J. Schultz'
'Xiaoping Wang'
'Qinliang Zhao'

_publ_section_title
;
Better Understanding of the Species with the Shortest Re26+ Bonds and
Related Re27+ Species with Tetraguanidinate Paddlewheel Structures
;
_journal_name_full 'Inorganic Chemistry'
_journal_page_first 1718
_journal_page_last 1726
_journal_paper_doi 10.1021/ic062319b
_journal_volume 46
_journal_year 2007
_chemical_formula_moiety 'C92 H72 B2 F48.96 N12 Re2'
_chemical_formula_sum 'C92 H72 B2 F48.96 N12 Re2'
_chemical_formula_weight 2670.64
_chemical_name_common '[Re2(hpp)4F](TFPB)2'
_chemical_name_systematic
; 
 ? 
;
_space_group_IT_number 2
_symmetry_cell_setting triclinic
_symmetry_space_group_name_Hall '-P 1'
_symmetry_space_group_name_H-M 'P -1'
_atom_sites_solution_hydrogens geom
_atom_sites_solution_primary direct
_atom_sites_solution_secondary difmap
_audit_creation_method SHELXL-97
_cell_angle_alpha 87.3700(10)
_cell_angle_beta 88.9080(10)
_cell_angle_gamma 76.8620(10)
_cell_formula_units_Z 2
_cell_length_a 13.1621(6)
_cell_length_b 14.8033(7)
_cell_length_c 26.0223(12)
_cell_measurement_reflns_used 6229
_cell_measurement_temperature 213(2)
_cell_measurement_theta_max 27.5
_cell_measurement_theta_min 2.3
_cell_volume 4932.1(4)
_computing_cell_refinement SAINT
_computing_data_collection SMART
_computing_data_reduction SAINT
_computing_molecular_graphics XP
_computing_publication_material CIFTAB
_computing_structure_refinement 'SHELXL-97 (Sheldrick, 1997)'
_computing_structure_solution 'SHELXS-97 (Sheldrick, 1990)'
_diffrn_ambient_temperature 213(2)
_diffrn_measured_fraction_theta_full 0.985
_diffrn_measured_fraction_theta_max 0.985
_diffrn_measurement_device_type 'BRUKER SMART 1000 CCD'
_diffrn_measurement_method \w-scans
_diffrn_radiation_monochromator graphite
_diffrn_radiation_source 'fine-focus sealed tube'
_diffrn_radiation_type MoK\a
_diffrn_radiation_wavelength 0.71073
_diffrn_reflns_av_R_equivalents 0.0215
_diffrn_reflns_av_sigmaI/netI 0.0429
_diffrn_reflns_limit_h_max 15
_diffrn_reflns_limit_h_min -15
_diffrn_reflns_limit_k_max 16
_diffrn_reflns_limit_k_min -17
_diffrn_reflns_limit_l_max 30
_diffrn_reflns_limit_l_min -25
_diffrn_reflns_number 26050
_diffrn_reflns_theta_full 25.05
_diffrn_reflns_theta_max 25.05
_diffrn_reflns_theta_min 1.77
_diffrn_standards_number 0
_exptl_absorpt_coefficient_mu 2.598
_exptl_absorpt_correction_T_max 0.8290
_exptl_absorpt_correction_T_min 0.6592
_exptl_absorpt_correction_type multi-scan
_exptl_absorpt_process_details SADABS
_exptl_crystal_colour 'dark blue'
_exptl_crystal_density_diffrn 1.798
_exptl_crystal_density_method 'not measured'
_exptl_crystal_F_000 2618
_exptl_crystal_size_max 0.17
_exptl_crystal_size_mid 0.14
_exptl_crystal_size_min 0.08
_refine_diff_density_max 1.474
_refine_diff_density_min -0.991
_refine_diff_density_rms 0.108
_refine_ls_extinction_method none
_refine_ls_goodness_of_fit_ref 1.029
_refine_ls_hydrogen_treatment noref
_refine_ls_matrix_type full
_refine_ls_number_parameters 1492
_refine_ls_number_reflns 17215
_refine_ls_number_restraints 201
_refine_ls_restrained_S_all 1.038
_refine_ls_R_factor_all 0.0568
_refine_ls_R_factor_gt 0.0410
_refine_ls_shift/su_max 0.013
_refine_ls_shift/su_mean 0.000
_refine_ls_structure_factor_coef Fsqd
_refine_ls_weighting_details 'calc w=1/[\s^2^(Fo^2^)+(0.0377P)^2^+20.4046P] where P=(Fo^2^+2Fc^2^)/3'
_refine_ls_weighting_scheme calc
_refine_ls_wR_factor_gt 0.0919
_refine_ls_wR_factor_ref 0.1026
_reflns_number_gt 13681
_reflns_number_total 17215
_reflns_threshold_expression >2sigma(I)
_cod_data_source_file ic062319bsi20061205_023430_4.cif
_cod_data_source_block xl4
_cod_database_code 4307835

loop_
_symmetry_equiv_pos_as_xyz
'x, y, z'
'-x, -y, -z'

loop_
_atom_site_label
_atom_site_type_symbol
_atom_site_fract_x
_atom_site_fract_y
_atom_site_fract_z
_atom_site_U_iso_or_equiv
_atom_site_adp_type
_atom_site_occupancy
_atom_site_symmetry_multiplicity
_atom_site_calc_flag
_atom_site_refinement_flags
_atom_site_disorder_assembly
_atom_site_disorder_group
Re1 Re 1.521250(17) -0.771664(15) 0.278313(9) 0.02729(7) Uani 1 1 d . A .
Re2 Re 1.418351(17) -0.650401(15) 0.240983(9) 0.02741(7) Uani 1 1 d . A .
N1 N 1.5822(3) -0.8187(3) 0.20944(18) 0.0302(11) Uani 1 1 d D . .
N2 N 1.5780(4) -0.8035(4) 0.1182(2) 0.0413(13) Uani 1 1 d . . .
N3 N 1.4669(4) -0.6957(3) 0.16952(18) 0.0332(11) Uani 1 1 d D . .
N11 N 1.6381(4) -0.7023(3) 0.28440(19) 0.0319(11) Uani 1 1 d . . .
N12 N 1.6993(4) -0.5676(4) 0.2669(2) 0.0374(12) Uani 1 1 d . . .
N13 N 1.5326(4) -0.5783(3) 0.24060(18) 0.0317(11) Uani 1 1 d . . .
N21 N 1.4685(4) -0.7297(3) 0.34982(18) 0.0328(11) Uani 1 1 d . . .
N22 N 1.3557(4) -0.6218(4) 0.4008(2) 0.0412(13) Uani 1 1 d . . .
N23 N 1.3621(4) -0.6006(3) 0.31061(18) 0.0301(11) Uani 1 1 d . . .
N31 N 1.4091(4) -0.8464(3) 0.27471(18) 0.0303(11) Uani 1 1 d . . .
N32 N 1.2402(4) -0.8539(4) 0.2508(2) 0.0385(12) Uani 1 1 d . . .
N33 N 1.2988(3) -0.7163(3) 0.23771(18) 0.0306(11) Uani 1 1 d . . .
FA F 1.6176(4) -0.8855(4) 0.3121(2) 0.026(2) Uani 0.482(11) 1 d P . .
FB F 1.3225(5) -0.5376(4) 0.2071(2) 0.026(2) Uani 0.478(11) 1 d P . .
B1 B 0.2113(5) -0.1643(4) 0.3977(2) 0.0284(14) Uani 1 1 d . . .
B2 B 0.7515(5) -0.3039(5) 0.0820(3) 0.0314(15) Uani 1 1 d . . .
F1 F -0.0823(4) -0.4003(3) 0.3773(2) 0.0779(14) Uani 1 1 d D . .
F2 F -0.1436(3) -0.2551(3) 0.37550(17) 0.0602(11) Uani 1 1 d D . .
F3 F -0.1671(3) -0.3376(4) 0.44186(18) 0.0776(15) Uani 1 1 d D . .
F4 F 0.0909(8) -0.4278(10) 0.5713(5) 0.048(3) Uiso 0.415(4) 1 d PD . .
F4' F 0.157(4) -0.342(2) 0.5758(12) 0.087(12) Uiso 0.163(12) 1 d PD . .
F4'' F 0.1018(9) -0.3955(9) 0.5814(4) 0.060(4) Uiso 0.422(12) 1 d PD . .
F5 F 0.2211(14) -0.3573(8) 0.5719(4) 0.051(3) Uiso 0.415(4) 1 d PD . .
F5' F 0.264(2) -0.437(3) 0.547(2) 0.17(2) Uiso 0.163(12) 1 d PD . .
F5'' F 0.2566(8) -0.3770(7) 0.5625(4) 0.036(3) Uiso 0.422(12) 1 d PD . .
F6 F 0.2394(9) -0.4860(7) 0.5301(4) 0.045(3) Uiso 0.415(4) 1 d PD . .
F6' F 0.129(3) -0.460(3) 0.5628(14) 0.092(13) Uiso 0.163(12) 1 d PD . .
F6'' F 0.2050(10) -0.4942(7) 0.5369(5) 0.053(4) Uiso 0.422(12) 1 d PD . .
F7 F 0.2470(7) -0.2359(9) 0.1610(3) 0.046(2) Uiso 0.455(4) 1 d PD . .
F7' F 0.2729(14) -0.3221(11) 0.2031(8) 0.084(6) Uiso 0.318(11) 1 d PD . .
F7'' F 0.2357(13) -0.2766(15) 0.1740(8) 0.045(5) Uiso 0.227(11) 1 d P . .
F8 F 0.3165(9) -0.3301(6) 0.2232(4) 0.051(2) Uiso 0.455(4) 1 d PD . .
F8' F 0.3869(8) -0.2431(11) 0.2160(5) 0.038(4) Uiso 0.318(11) 1 d PD . .
F8'' F 0.3633(16) -0.2943(16) 0.2234(7) 0.056(6) Uiso 0.227(11) 1 d P . .
F9 F 0.3760(8) -0.2059(9) 0.2028(5) 0.062(3) Uiso 0.455(4) 1 d PD . .
F9' F 0.2689(11) -0.1940(11) 0.1600(5) 0.059(4) Uiso 0.318(11) 1 d PD . .
F9'' F 0.323(3) -0.167(2) 0.1754(12) 0.100(10) Uiso 0.227(11) 1 d P . .
F10 F -0.1011(15) -0.0741(13) 0.2222(10) 0.025(4) Uiso 0.196(4) 1 d PD . .
F10' F -0.1276(13) -0.0653(16) 0.2772(11) 0.026(7) Uiso 0.170(19) 1 d PD . .
F10A F -0.1246(12) -0.026(2) 0.2877(7) 0.057(5) Uiso 0.284(15) 1 d PD . .
F10B F -0.1204(11) -0.0640(9) 0.2462(11) 0.062(5) Uiso 0.350(15) 1 d PD . .
F11 F -0.1154(17) 0.012(2) 0.2958(6) 0.037(5) Uiso 0.196(4) 1 d PD . .
F11' F -0.0615(16) 0.0665(13) 0.2782(10) 0.024(7) Uiso 0.170(19) 1 d PD . .
F11A F -0.0878(15) -0.0438(19) 0.2124(7) 0.055(5) Uiso 0.284(15) 1 d PD . .
F11B F -0.0430(12) 0.0290(14) 0.2117(6) 0.052(4) Uiso 0.350(15) 1 d PD . .
F12 F -0.0321(15) 0.0562(15) 0.2225(11) 0.034(5) Uiso 0.196(4) 1 d PD . .
F12' F -0.064(2) -0.008(2) 0.2020(8) 0.042(8) Uiso 0.170(19) 1 d PD . .
F12A F -0.0529(15) 0.0648(10) 0.2483(14) 0.069(6) Uiso 0.284(15) 1 d PD . .
F12B F -0.0885(14) 0.0419(12) 0.2878(6) 0.047(4) Uiso 0.350(15) 1 d PD . .
F13 F 0.0843(3) -0.0616(3) 0.58660(15) 0.0653(12) Uani 1 1 d D . .
F14 F 0.1247(4) 0.0680(3) 0.59534(15) 0.0646(12) Uani 1 1 d D . .
F15 F 0.2436(3) -0.0546(3) 0.58882(16) 0.0682(13) Uani 1 1 d D . .
F16 F 0.2425(9) 0.1921(6) 0.3854(5) 0.068(3) Uiso 0.54(2) 1 d PD . .
F16' F 0.2085(10) 0.1908(7) 0.3686(5) 0.061(4) Uiso 0.46(2) 1 d PD . .
F17 F 0.1250(10) 0.2625(6) 0.4395(3) 0.059(3) Uiso 0.54(2) 1 d PD . .
F17' F 0.1710(11) 0.2526(7) 0.4418(3) 0.052(3) Uiso 0.46(2) 1 d PD . .
F18 F 0.0794(8) 0.2094(7) 0.3714(5) 0.068(3) Uiso 0.54(2) 1 d PD . .
F18' F 0.0497(10) 0.2258(9) 0.3936(6) 0.077(4) Uiso 0.46(2) 1 d PD . .
F19 F 0.4928(3) -0.4691(3) 0.36415(19) 0.0734(14) Uani 1 1 d D . .
F20 F 0.6418(3) -0.4459(3) 0.38035(17) 0.0582(11) Uani 1 1 d D . .
F21 F 0.5435(4) -0.4778(3) 0.44183(17) 0.0693(13) Uani 1 1 d D . .
F22 F 0.6783(6) -0.1416(7) 0.4220(5) 0.042(2) Uiso 0.441(4) 1 d PD . .
F22' F 0.5871(15) -0.0557(12) 0.3908(6) 0.055(5) Uiso 0.257(11) 1 d PD . .
F22A F 0.6558(13) -0.1101(13) 0.4005(7) 0.072(5) Uiso 0.302(11) 1 d PD . .
F23 F 0.5445(9) -0.0261(7) 0.4108(6) 0.053(3) Uiso 0.441(4) 1 d PD . .
F23' F 0.5356(14) -0.0542(14) 0.4693(7) 0.067(6) Uiso 0.257(11) 1 d PD . .
F23A F 0.5237(9) -0.0198(8) 0.4349(7) 0.041(4) Uiso 0.302(11) 1 d PD . .
F24 F 0.5704(10) -0.0995(9) 0.4856(3) 0.047(2) Uiso 0.441(4) 1 d PD . .
F24' F 0.6723(11) -0.1534(10) 0.4467(8) 0.048(5) Uiso 0.257(11) 1 d PD . .
F24A F 0.6182(15) -0.1289(12) 0.4803(6) 0.073(6) Uiso 0.302(11) 1 d PD . .
F25 F 0.9250(4) -0.6208(3) -0.07091(16) 0.0676(13) Uani 1 1 d D . .
F26 F 0.8014(3) -0.5057(3) -0.09133(15) 0.0605(11) Uani 1 1 d D . .
F27 F 0.9510(3) -0.4841(3) -0.07647(16) 0.0608(12) Uani 1 1 d D . .
F28 F 0.8265(15) -0.7380(7) 0.0949(4) 0.063(4) Uiso 0.49(4) 1 d PD . .
F28' F 0.8645(13) -0.7408(6) 0.1006(4) 0.051(3) Uiso 0.51(4) 1 d PD . .
F29 F 0.8937(12) -0.6669(10) 0.1521(5) 0.057(4) Uiso 0.49(4) 1 d PD . .
F29' F 0.8652(13) -0.6484(10) 0.1618(5) 0.064(4) Uiso 0.51(4) 1 d PD . .
F30 F 0.7293(7) -0.6453(8) 0.1460(6) 0.051(4) Uiso 0.49(4) 1 d PD . .
F30' F 0.7178(8) -0.6586(8) 0.1294(7) 0.063(4) Uiso 0.51(4) 1 d PD . .
F31 F 1.0148(11) -0.4822(9) 0.2419(7) 0.092(5) Uiso 0.45(2) 1 d PD . .
F31' F 0.9980(7) -0.4688(6) 0.2640(5) 0.061(3) Uiso 0.55(2) 1 d PD . .
F32 F 1.0347(10) -0.3601(9) 0.2764(5) 0.066(4) Uiso 0.45(2) 1 d PD . .
F32' F 1.0544(8) -0.3433(7) 0.2621(4) 0.062(3) Uiso 0.55(2) 1 d PD . .
F33 F 1.0841(8) -0.3852(11) 0.1981(4) 0.063(4) Uiso 0.45(2) 1 d PD . .
F33' F 1.0747(6) -0.4312(8) 0.1968(3) 0.058(3) Uiso 0.55(2) 1 d PD . .
F34 F 0.6136(12) -0.2366(8) 0.2959(6) 0.062(3) Uiso 0.372(4) 1 d PD . .
F34' F 0.5717(9) -0.2191(8) 0.2720(5) 0.050(3) Uiso 0.361(11) 1 d PD . .
F34A F 0.5610(11) -0.1740(14) 0.2496(7) 0.060(5) Uiso 0.267(10) 1 d PD . .
F35 F 0.5860(9) -0.1209(9) 0.2393(4) 0.051(3) Uiso 0.372(4) 1 d PD . .
F35' F 0.6261(10) -0.0974(7) 0.2458(4) 0.045(3) Uiso 0.361(11) 1 d PD . .
F35A F 0.6739(15) -0.1038(11) 0.2729(8) 0.072(6) Uiso 0.267(10) 1 d PD . .
F36 F 0.7104(8) -0.1357(9) 0.2954(5) 0.050(3) Uiso 0.372(4) 1 d PD . .
F36' F 0.6927(9) -0.1779(10) 0.3121(4) 0.057(4) Uiso 0.361(11) 1 d PD . .
F36A F 0.6624(12) -0.2305(10) 0.3105(5) 0.044(4) Uiso 0.267(10) 1 d PD . .
F37 F 0.4827(7) 0.0133(7) 0.0478(5) 0.077(4) Uiso 0.531(18) 1 d PD . .
F37' F 0.4818(8) 0.0145(8) 0.0765(6) 0.076(4) Uiso 0.469(18) 1 d PD . .
F38 F 0.4136(10) -0.0112(7) 0.1193(4) 0.077(4) Uiso 0.531(18) 1 d PD . .
F38' F 0.3574(12) -0.0282(9) 0.1147(4) 0.090(5) Uiso 0.469(18) 1 d PD . .
F39 F 0.3277(8) -0.0143(7) 0.0511(5) 0.071(3) Uiso 0.531(18) 1 d PD . .
F39' F 0.3566(9) -0.0088(7) 0.0322(5) 0.065(4) Uiso 0.469(18) 1 d PD . .
F40 F 0.3978(10) -0.4282(9) 0.1009(4) 0.063(3) Uiso 0.54(3) 1 d PD . .
F40' F 0.3679(10) -0.3991(9) 0.1090(4) 0.048(3) Uiso 0.46(3) 1 d PD . .
F41 F 0.2818(6) -0.3243(5) 0.0599(5) 0.047(3) Uiso 0.54(3) 1 d PD . .
F41' F 0.2936(8) -0.3305(8) 0.0392(7) 0.066(4) Uiso 0.46(3) 1 d PD . .
F42 F 0.4060(8) -0.4134(8) 0.0189(4) 0.056(3) Uiso 0.54(3) 1 d PD . .
F42' F 0.4315(10) -0.4402(9) 0.0342(5) 0.059(4) Uiso 0.46(3) 1 d PD . .
F43 F 1.0767(9) -0.1676(7) 0.1052(5) 0.069(4) Uiso 0.55(3) 1 d PD . .
F43' F 1.1070(10) -0.1880(8) 0.0867(6) 0.061(4) Uiso 0.45(3) 1 d PD . .
F44 F 1.1140(10) -0.1086(11) 0.0300(4) 0.076(4) Uiso 0.55(3) 1 d PD . .
F44' F 1.0887(10) -0.0731(10) 0.0307(4) 0.055(4) Uiso 0.45(3) 1 d PD . .
F45 F 0.9891(9) -0.0317(9) 0.0825(5) 0.076(4) Uiso 0.55(3) 1 d PD . .
F45' F 1.0059(11) -0.0567(11) 0.0986(7) 0.082(5) Uiso 0.45(3) 1 d PD . .
F46 F 0.9042(4) -0.2350(4) -0.1139(2) 0.0845(15) Uiso 1 1 d D . .
F47 F 0.8603(4) -0.0869(4) -0.1139(2) 0.0824(14) Uiso 1 1 d D . .
F48 F 0.7456(3) -0.1654(3) -0.10664(16) 0.0554(10) Uiso 1 1 d D . .
C1 C 1.5426(4) -0.7731(4) 0.1652(2) 0.0325(13) Uani 1 1 d . A .
C2 C 1.6724(10) -0.8972(9) 0.2025(5) 0.064(5) Uani 0.784(17) 1 d PD A 1
H2A H 1.7354 -0.8725 0.1989 0.077 Uiso 0.784(17) 1 calc PR A 1
H2B H 1.6799 -0.9373 0.2338 0.077 Uiso 0.784(17) 1 calc PR A 1
C3 C 1.6678(8) -0.9521(7) 0.1602(4) 0.047(3) Uiso 0.784(17) 1 d P A 1
H3A H 1.6055 -0.9779 0.1625 0.057 Uiso 0.784(17) 1 calc PR A 1
H3B H 1.7297 -1.0034 0.1591 0.057 Uiso 0.784(17) 1 calc PR A 1
C4 C 1.6637(14) -0.8872(12) 0.1127(6) 0.052(4) Uani 0.784(17) 1 d P A 1
H4A H 1.7304 -0.8687 0.1083 0.063 Uiso 0.784(17) 1 calc PR A 1
H4B H 1.6522 -0.9197 0.0821 0.063 Uiso 0.784(17) 1 calc PR A 1
C5 C 1.5481(10) -0.7547(8) 0.0697(4) 0.046(3) Uani 0.784(17) 1 d P A 1
H5A H 1.5054 -0.7877 0.0506 0.056 Uiso 0.784(17) 1 calc PR A 1
H5B H 1.6106 -0.7522 0.0491 0.056 Uiso 0.784(17) 1 calc PR A 1
C6 C 1.4846(8) -0.6538(7) 0.0793(4) 0.058(3) Uiso 0.784(17) 1 d P A 1
H6A H 1.5323 -0.6147 0.0880 0.070 Uiso 0.784(17) 1 calc PR A 1
H6B H 1.4471 -0.6268 0.0481 0.070 Uiso 0.784(17) 1 calc PR A 1
C7 C 1.4091(8) -0.6568(8) 0.1223(3) 0.046(3) Uani 0.784(17) 1 d PD A 1
H7A H 1.3680 -0.5940 0.1281 0.055 Uiso 0.784(17) 1 calc PR A 1
H7B H 1.3612 -0.6954 0.1135 0.055 Uiso 0.784(17) 1 calc PR A 1
C2' C 1.6756(19) -0.8961(19) 0.2144(17) 0.017(8) Uiso 0.216(17) 1 d PD A 2
H2'1 H 1.6587 -0.9507 0.2322 0.021 Uiso 0.216(17) 1 calc PR A 2
H2'2 H 1.7313 -0.8777 0.2330 0.021 Uiso 0.216(17) 1 calc PR A 2
C3' C 1.709(4) -0.916(4) 0.1547(18) 0.078(14) Uiso 0.216(17) 1 d P A 2
H3'1 H 1.7669 -0.8862 0.1481 0.094 Uiso 0.216(17) 1 calc PR A 2
H3'2 H 1.7388 -0.9831 0.1546 0.094 Uiso 0.216(17) 1 calc PR A 2
C4' C 1.643(5) -0.895(5) 0.106(2) 0.045(17) Uiso 0.216(17) 1 d P A 2
H4'1 H 1.6859 -0.8916 0.0754 0.054 Uiso 0.216(17) 1 calc PR A 2
H4'2 H 1.6006 -0.9407 0.1019 0.054 Uiso 0.216(17) 1 calc PR A 2
C5' C 1.507(4) -0.741(3) 0.071(2) 0.051(14) Uiso 0.216(17) 1 d P A 2
H5'1 H 1.5521 -0.7055 0.0526 0.061 Uiso 0.216(17) 1 calc PR A 2
H5'2 H 1.4925 -0.7850 0.0466 0.061 Uiso 0.216(17) 1 calc PR A 2
C6' C 1.427(2) -0.688(2) 0.0785(12) 0.041(10) Uiso 0.216(17) 1 d P A 2
H6'1 H 1.3726 -0.7225 0.0854 0.049 Uiso 0.216(17) 1 calc PR A 2
H6'2 H 1.4077 -0.6473 0.0480 0.049 Uiso 0.216(17) 1 calc PR A 2
C7' C 1.437(3) -0.630(2) 0.1247(10) 0.042(11) Uiso 0.216(17) 1 d PD A 2
H7'1 H 1.4900 -0.5944 0.1178 0.050 Uiso 0.216(17) 1 calc PR A 2
H7'2 H 1.3701 -0.5871 0.1314 0.050 Uiso 0.216(17) 1 calc PR A 2
C11 C 1.6250(4) -0.6156(4) 0.2644(2) 0.0302(13) Uani 1 1 d . A .
C12 C 1.7318(5) -0.7410(5) 0.3158(3) 0.0484(17) Uani 1 1 d . A .
H12A H 1.7448 -0.8089 0.3176 0.058 Uiso 1 1 calc R . .
H12B H 1.7200 -0.7192 0.3509 0.058 Uiso 1 1 calc R . .
C13 C 1.8242(5) -0.7117(6) 0.2928(3) 0.059(2) Uani 1 1 d . . .
H13A H 1.8395 -0.7377 0.2588 0.070 Uiso 1 1 calc R A .
H13B H 1.8851 -0.7354 0.3147 0.070 Uiso 1 1 calc R . .
C14 C 1.8029(5) -0.6074(5) 0.2879(3) 0.0512(18) Uani 1 1 d . A .
H14A H 1.8081 -0.5827 0.3218 0.061 Uiso 1 1 calc R . .
H14B H 1.8558 -0.5890 0.2654 0.061 Uiso 1 1 calc R . .
C15 C 1.6834(5) -0.4697(5) 0.2500(3) 0.0484(17) Uani 1 1 d . A .
H15A H 1.7279 -0.4645 0.2199 0.058 Uiso 1 1 calc R . .
H15B H 1.7051 -0.4353 0.2776 0.058 Uiso 1 1 calc R . .
C16 C 1.5732(6) -0.4265(5) 0.2366(4) 0.069(2) Uani 1 1 d . . .
H16A H 1.5332 -0.4078 0.2681 0.083 Uiso 1 1 calc R A .
H16B H 1.5706 -0.3708 0.2144 0.083 Uiso 1 1 calc R . .
C17 C 1.5267(6) -0.4919(5) 0.2102(3) 0.0538(19) Uani 1 1 d . A .
H17A H 1.4534 -0.4631 0.2029 0.065 Uiso 1 1 calc R . .
H17B H 1.5629 -0.5059 0.1773 0.065 Uiso 1 1 calc R . .
C21 C 1.3941(4) -0.6502(4) 0.3545(2) 0.0323(13) Uani 1 1 d . A .
C22 C 1.5010(5) -0.7862(5) 0.3968(2) 0.0430(16) Uani 1 1 d . A .
H22A H 1.5685 -0.8289 0.3910 0.052 Uiso 1 1 calc R . .
H22B H 1.4499 -0.8232 0.4060 0.052 Uiso 1 1 calc R . .
C23 C 1.5101(6) -0.7249(5) 0.4403(3) 0.0519(18) Uani 1 1 d . . .
H23A H 1.5335 -0.7629 0.4716 0.062 Uiso 1 1 calc R A .
H23B H 1.5610 -0.6875 0.4315 0.062 Uiso 1 1 calc R . .
C24 C 1.4047(6) -0.6630(5) 0.4492(3) 0.0526(18) Uani 1 1 d . A .
H24A H 1.3596 -0.6990 0.4669 0.063 Uiso 1 1 calc R . .
H24B H 1.4118 -0.6133 0.4716 0.063 Uiso 1 1 calc R . .
C25 C 1.2642(6) -0.5450(5) 0.4067(3) 0.0560(19) Uani 1 1 d . A .
H25A H 1.2867 -0.4904 0.4179 0.067 Uiso 1 1 calc R . .
H25B H 1.2176 -0.5625 0.4333 0.067 Uiso 1 1 calc R . .
C26 C 1.2062(5) -0.5210(5) 0.3574(3) 0.057(2) Uani 1 1 d . . .
H26A H 1.1549 -0.4620 0.3600 0.069 Uiso 1 1 calc R A .
H26B H 1.1691 -0.5693 0.3502 0.069 Uiso 1 1 calc R . .
C27 C 1.2829(5) -0.5130(4) 0.3144(3) 0.0470(17) Uani 1 1 d . A .
H27A H 1.2456 -0.4982 0.2818 0.056 Uiso 1 1 calc R . .
H27B H 1.3172 -0.4625 0.3209 0.056 Uiso 1 1 calc R . .
C31 C 1.3144(4) -0.8059(4) 0.2542(2) 0.0292(12) Uani 1 1 d . A .
C32 C 1.4228(5) -0.9419(4) 0.2951(3) 0.0454(16) Uani 1 1 d . A .
H32A H 1.3883 -0.9425 0.3288 0.054 Uiso 1 1 calc R . .
H32B H 1.4972 -0.9699 0.2995 0.054 Uiso 1 1 calc R . .
C33 C 1.3766(6) -0.9966(5) 0.2586(3) 0.058(2) Uani 1 1 d . . .
H33A H 1.4112 -0.9960 0.2249 0.070 Uiso 1 1 calc R A .
H33B H 1.3873 -1.0612 0.2716 0.070 Uiso 1 1 calc R . .
C34 C 1.2625(5) -0.9550(5) 0.2532(3) 0.0496(18) Uani 1 1 d . A .
H34A H 1.2373 -0.9765 0.2218 0.059 Uiso 1 1 calc R . .
H34B H 1.2250 -0.9762 0.2825 0.059 Uiso 1 1 calc R . .
C35 C 1.1305(5) -0.8085(5) 0.2425(3) 0.0458(17) Uani 1 1 d . A .
H35A H 1.0878 -0.8307 0.2694 0.055 Uiso 1 1 calc R . .
H35B H 1.1087 -0.8260 0.2093 0.055 Uiso 1 1 calc R . .
C36 C 1.1110(5) -0.7050(5) 0.2431(3) 0.0514(18) Uani 1 1 d . . .
H36A H 1.1092 -0.6855 0.2787 0.062 Uiso 1 1 calc R A .
H36B H 1.0436 -0.6768 0.2273 0.062 Uiso 1 1 calc R . .
C37 C 1.1978(5) -0.6734(4) 0.2134(3) 0.0426(16) Uani 1 1 d . A .
H37A H 1.1985 -0.6918 0.1776 0.051 Uiso 1 1 calc R . .
H37B H 1.1860 -0.6056 0.2133 0.051 Uiso 1 1 calc R . .
C41 C 0.1509(4) -0.2415(4) 0.4233(2) 0.0280(12) Uani 1 1 d . . .
C42 C 0.0577(4) -0.2560(4) 0.4040(2) 0.0314(13) Uani 1 1 d . . .
H42 H 0.0320 -0.2253 0.3729 0.038 Uiso 1 1 calc R . .
C43 C 0.0022(5) -0.3140(4) 0.4290(2) 0.0324(13) Uani 1 1 d . . .
C44 C 0.0366(5) -0.3613(4) 0.4745(2) 0.0380(14) Uani 1 1 d . . .
H44 H -0.0022 -0.3999 0.4916 0.046 Uiso 1 1 calc R . .
C45 C 0.1294(5) -0.3506(4) 0.4943(2) 0.0384(14) Uani 1 1 d . . .
C46 C 0.1853(5) -0.2927(4) 0.4689(2) 0.0347(14) Uani 1 1 d . . .
H46 H 0.2489 -0.2875 0.4829 0.042 Uiso 1 1 calc R . .
C47 C -0.0967(5) -0.3266(4) 0.4061(3) 0.0469(17) Uani 1 1 d D . .
C48 C 0.1715(5) -0.4026(5) 0.5427(3) 0.058(2) Uani 1 1 d D . .
C51 C 0.1809(4) -0.1469(4) 0.3369(2) 0.0275(12) Uani 1 1 d . . .
C52 C 0.2446(4) -0.1923(4) 0.2978(2) 0.0310(13) Uani 1 1 d . . .
H52 H 0.3105 -0.2294 0.3063 0.037 Uiso 1 1 calc R . .
C53 C 0.2134(5) -0.1839(4) 0.2467(2) 0.0351(14) Uani 1 1 d . . .
C54 C 0.1179(5) -0.1291(4) 0.2319(2) 0.0384(14) Uani 1 1 d . . .
H54 H 0.0969 -0.1244 0.1974 0.046 Uiso 1 1 calc R . .
C55 C 0.0542(5) -0.0815(4) 0.2694(2) 0.0348(14) Uani 1 1 d . . .
C56 C 0.0852(4) -0.0911(4) 0.3204(2) 0.0300(12) Uani 1 1 d . . .
H56 H 0.0398 -0.0587 0.3451 0.036 Uiso 1 1 calc R . .
C57 C 0.2868(5) -0.2363(5) 0.2071(3) 0.057(2) Uani 1 1 d D . .
C58 C -0.0491(5) -0.0216(4) 0.2547(2) 0.0491(17) Uani 1 1 d D . .
C61 C 0.1773(4) -0.0695(4) 0.4301(2) 0.0279(12) Uani 1 1 d . . .
C62 C 0.1665(4) -0.0734(4) 0.4839(2) 0.0331(13) Uani 1 1 d . . .
H62 H 0.1686 -0.1314 0.5007 0.040 Uiso 1 1 calc R . .
C63 C 0.1530(4) 0.0040(4) 0.5135(2) 0.0313(13) Uani 1 1 d . . .
C64 C 0.1463(4) 0.0909(4) 0.4900(2) 0.0354(14) Uani 1 1 d . . .
H64 H 0.1354 0.1441 0.5096 0.043 Uiso 1 1 calc R . .
C65 C 0.1561(4) 0.0978(4) 0.4370(2) 0.0353(14) Uani 1 1 d . . .
C66 C 0.1709(4) 0.0192(4) 0.4084(2) 0.0329(13) Uani 1 1 d . . .
H66 H 0.1769 0.0262 0.3725 0.040 Uiso 1 1 calc R . .
C67 C 0.1510(4) -0.0106(4) 0.5708(2) 0.0402(15) Uani 1 1 d D . .
C68 C 0.1493(5) 0.1895(5) 0.4101(3) 0.0502(18) Uani 1 1 d D . .
C71 C 0.3381(4) -0.2026(4) 0.4043(2) 0.0284(12) Uani 1 1 d . . .
C72 C 0.3880(4) -0.2956(4) 0.3981(2) 0.0319(13) Uani 1 1 d . . .
H72 H 0.3471 -0.3377 0.3907 0.038 Uiso 1 1 calc R . .
C73 C 0.4957(4) -0.3286(4) 0.4023(2) 0.0317(13) Uani 1 1 d . . .
C74 C 0.5580(4) -0.2690(4) 0.4134(2) 0.0358(14) Uani 1 1 d . . .
H74 H 0.6306 -0.2908 0.4168 0.043 Uiso 1 1 calc R . .
C75 C 0.5117(4) -0.1767(4) 0.4196(2) 0.0329(13) Uani 1 1 d . . .
C76 C 0.4041(4) -0.1444(4) 0.4152(2) 0.0327(13) Uani 1 1 d . . .
H76 H 0.3749 -0.0811 0.4196 0.039 Uiso 1 1 calc R . .
C77 C 0.5436(5) -0.4287(5) 0.3971(2) 0.0444(16) Uani 1 1 d D . .
C78 C 0.5761(4) -0.1101(5) 0.4332(2) 0.0478(17) Uani 1 1 d D . .
C81 C 0.7911(4) -0.4104(4) 0.0624(2) 0.0291(12) Uani 1 1 d . . .
C82 C 0.8245(4) -0.4313(4) 0.0120(2) 0.0340(13) Uani 1 1 d . . .
H82 H 0.8277 -0.3819 -0.0116 0.041 Uiso 1 1 calc R . .
C83 C 0.8533(4) -0.5213(4) -0.0051(2) 0.0338(14) Uani 1 1 d . . .
C84 C 0.8525(4) -0.5961(4) 0.0285(2) 0.0370(14) Uani 1 1 d . . .
H84 H 0.8733 -0.6572 0.0175 0.044 Uiso 1 1 calc R . .
C85 C 0.8201(5) -0.5789(4) 0.0790(3) 0.0377(14) Uani 1 1 d . . .
C86 C 0.7892(5) -0.4881(4) 0.0949(2) 0.0352(14) Uani 1 1 d . . .
H86 H 0.7660 -0.4785 0.1290 0.042 Uiso 1 1 calc R . .
C87 C 0.8827(4) -0.5334(4) -0.0603(3) 0.0401(15) Uani 1 1 d D . .
C88 C 0.8170(5) -0.6561(5) 0.1169(3) 0.0482(17) Uani 1 1 d D . .
C91 C 0.7772(4) -0.3021(4) 0.1433(2) 0.0311(13) Uani 1 1 d . . .
C92 C 0.8743(5) -0.3479(4) 0.1630(2) 0.0342(13) Uani 1 1 d . . .
H92 H 0.9222 -0.3850 0.1411 0.041 Uiso 1 1 calc R . .
C93 C 0.9033(5) -0.3412(4) 0.2135(2) 0.0349(14) Uani 1 1 d . . .
C94 C 0.8343(5) -0.2877(4) 0.2472(2) 0.0388(15) Uani 1 1 d . . .
H94 H 0.8532 -0.2824 0.2814 0.047 Uiso 1 1 calc R . .
C95 C 0.7372(5) -0.2424(4) 0.2292(2) 0.0364(14) Uani 1 1 d . . .
C96 C 0.7097(5) -0.2491(4) 0.1785(2) 0.0341(13) Uani 1 1 d . . .
H96 H 0.6432 -0.2169 0.1674 0.041 Uiso 1 1 calc R . .
C97 C 1.0071(5) -0.3929(5) 0.2324(2) 0.0517(18) Uani 1 1 d D . .
C98 C 0.6590(5) -0.1854(4) 0.2650(2) 0.0507(18) Uani 1 1 d D . .
C101 C 0.6254(4) -0.2684(4) 0.0725(2) 0.0318(13) Uani 1 1 d . . .
C102 C 0.5768(5) -0.1742(4) 0.0719(2) 0.0371(14) Uani 1 1 d . . .
H102 H 0.6186 -0.1308 0.0738 0.044 Uiso 1 1 calc R . .
C103 C 0.4687(5) -0.1416(4) 0.0686(2) 0.0405(15) Uani 1 1 d . . .
C104 C 0.4052(5) -0.2034(4) 0.0648(2) 0.0388(15) Uani 1 1 d . . .
H104 H 0.3324 -0.1824 0.0623 0.047 Uiso 1 1 calc R . .
C105 C 0.4516(4) -0.2966(4) 0.0648(2) 0.0333(13) Uani 1 1 d . . .
C106 C 0.5593(5) -0.3280(4) 0.0687(2) 0.0346(13) Uani 1 1 d . . .
H106 H 0.5882 -0.3922 0.0686 0.041 Uiso 1 1 calc R . .
C107 C 0.4205(5) -0.0408(5) 0.0714(3) 0.059(2) Uani 1 1 d D . .
C108 C 0.3862(5) -0.3651(5) 0.0614(2) 0.0451(16) Uani 1 1 d D . .
C111 C 0.8134(4) -0.2357(4) 0.0489(2) 0.0314(13) Uani 1 1 d . . .
C112 C 0.8934(5) -0.2017(4) 0.0687(2) 0.0368(14) Uani 1 1 d . . .
H112 H 0.9077 -0.2114 0.1040 0.044 Uiso 1 1 calc R . .
C113 C 0.9537(5) -0.1535(4) 0.0383(3) 0.0429(16) Uani 1 1 d . . .
C114 C 0.9356(5) -0.1393(4) -0.0141(3) 0.0423(15) Uani 1 1 d . . .
H114 H 0.9776 -0.1090 -0.0351 0.051 Uiso 1 1 calc R . .
C115 C 0.8546(5) -0.1705(4) -0.0348(2) 0.0379(14) Uani 1 1 d . . .
C116 C 0.7932(5) -0.2149(4) -0.0038(2) 0.0335(13) Uani 1 1 d . . .
H116 H 0.7358 -0.2319 -0.0184 0.040 Uiso 1 1 calc R . .
C117 C 1.0364(6) -0.1167(5) 0.0630(3) 0.065(2) Uani 1 1 d D . .
C118 C 0.8401(5) -0.1635(4) -0.0917(3) 0.0483(17) Uani 1 1 d D . .

loop_
_atom_site_aniso_label
_atom_site_aniso_U_11
_atom_site_aniso_U_22
_atom_site_aniso_U_33
_atom_site_aniso_U_23
_atom_site_aniso_U_13
_atom_site_aniso_U_12
Re1 0.02879(13) 0.02649(13) 0.02545(13) 0.00121(9) -0.00361(9) -0.00404(9)
Re2 0.02908(13) 0.02583(13) 0.02665(13) 0.00090(9) -0.00498(9) -0.00487(9)
N1 0.025(2) 0.031(3) 0.033(3) -0.003(2) -0.004(2) -0.003(2)
N2 0.046(3) 0.045(3) 0.035(3) -0.009(2) 0.005(2) -0.013(3)
N3 0.026(2) 0.041(3) 0.030(3) 0.004(2) -0.005(2) -0.003(2)
N11 0.026(2) 0.035(3) 0.033(3) 0.000(2) -0.008(2) -0.003(2)
N12 0.034(3) 0.043(3) 0.039(3) 0.000(2) -0.003(2) -0.015(2)
N13 0.036(3) 0.028(3) 0.033(3) 0.008(2) -0.004(2) -0.012(2)
N21 0.042(3) 0.029(3) 0.026(3) -0.001(2) 0.001(2) -0.006(2)
N22 0.047(3) 0.046(3) 0.031(3) -0.007(2) 0.005(2) -0.009(3)
N23 0.033(3) 0.026(2) 0.029(3) -0.006(2) 0.001(2) -0.002(2)
N31 0.033(3) 0.024(2) 0.034(3) 0.001(2) -0.001(2) -0.007(2)
N32 0.037(3) 0.040(3) 0.041(3) -0.004(2) 0.006(2) -0.015(2)
N33 0.028(2) 0.029(3) 0.035(3) 0.001(2) -0.006(2) -0.007(2)
FA 0.019(3) 0.021(4) 0.035(4) -0.003(3) -0.002(3) 0.000(2)
FB 0.025(4) 0.014(3) 0.038(4) 0.003(3) -0.010(3) -0.002(2)
B1 0.027(3) 0.031(3) 0.025(3) -0.002(3) 0.002(3) -0.004(3)
B2 0.030(3) 0.030(4) 0.034(4) -0.002(3) 0.000(3) -0.006(3)
F1 0.073(3) 0.066(3) 0.104(4) -0.032(3) -0.014(3) -0.028(2)
F2 0.049(2) 0.067(3) 0.068(3) 0.009(2) -0.022(2) -0.023(2)
F3 0.048(3) 0.127(4) 0.067(3) 0.012(3) 0.006(2) -0.042(3)
F13 0.082(3) 0.090(3) 0.039(2) -0.005(2) 0.015(2) -0.050(3)
F14 0.097(3) 0.057(3) 0.039(2) -0.017(2) 0.012(2) -0.013(2)
F15 0.057(3) 0.097(4) 0.041(2) 0.001(2) -0.009(2) 0.003(2)
F19 0.062(3) 0.053(3) 0.099(4) -0.032(3) -0.027(3) 0.008(2)
F20 0.041(2) 0.055(3) 0.070(3) -0.003(2) 0.007(2) 0.0077(18)
F21 0.083(3) 0.048(3) 0.067(3) 0.015(2) 0.009(2) 0.002(2)
F25 0.092(3) 0.049(3) 0.053(3) -0.016(2) 0.016(2) 0.005(2)
F26 0.048(2) 0.093(3) 0.040(2) -0.010(2) -0.0108(19) -0.011(2)
F27 0.056(3) 0.089(3) 0.048(3) -0.020(2) 0.014(2) -0.035(2)
C1 0.031(3) 0.034(3) 0.035(3) -0.004(3) 0.000(3) -0.011(3)
C2 0.078(9) 0.060(7) 0.031(9) -0.008(5) -0.001(5) 0.032(6)
C4 0.050(8) 0.066(9) 0.045(7) -0.030(6) 0.001(6) -0.016(6)
C5 0.045(7) 0.066(7) 0.021(5) -0.007(4) 0.006(5) 0.003(6)
C7 0.048(6) 0.051(6) 0.038(6) -0.005(4) -0.012(4) -0.009(5)
C11 0.032(3) 0.034(3) 0.025(3) -0.001(2) 0.001(2) -0.008(3)
C12 0.036(4) 0.055(4) 0.054(4) 0.008(3) -0.019(3) -0.010(3)
C13 0.040(4) 0.072(5) 0.062(5) 0.010(4) -0.014(4) -0.012(4)
C14 0.035(4) 0.062(5) 0.061(5) 0.000(4) -0.008(3) -0.019(3)
C15 0.049(4) 0.048(4) 0.055(4) -0.001(3) 0.005(3) -0.024(3)
C16 0.065(5) 0.044(4) 0.102(7) 0.018(4) -0.007(5) -0.022(4)
C17 0.051(4) 0.041(4) 0.071(5) 0.018(4) -0.019(4) -0.015(3)
C21 0.031(3) 0.040(3) 0.030(3) -0.008(3) 0.002(3) -0.015(3)
C22 0.054(4) 0.043(4) 0.029(3) 0.010(3) -0.004(3) -0.005(3)
C23 0.064(5) 0.069(5) 0.026(4) 0.002(3) -0.008(3) -0.021(4)
C24 0.069(5) 0.054(4) 0.035(4) -0.002(3) 0.003(3) -0.014(4)
C25 0.057(5) 0.053(4) 0.054(5) -0.014(4) 0.016(4) -0.002(4)
C26 0.043(4) 0.055(5) 0.066(5) -0.019(4) 0.004(4) 0.008(3)
C27 0.050(4) 0.035(4) 0.052(4) -0.012(3) -0.009(3) 0.002(3)
C31 0.032(3) 0.033(3) 0.023(3) -0.004(2) 0.004(2) -0.009(2)
C32 0.048(4) 0.028(3) 0.060(5) 0.008(3) -0.006(3) -0.010(3)
C33 0.067(5) 0.036(4) 0.076(6) -0.007(4) 0.006(4) -0.019(4)
C34 0.056(4) 0.043(4) 0.056(5) -0.009(3) 0.006(4) -0.022(3)
C35 0.035(4) 0.065(5) 0.043(4) -0.005(3) 0.002(3) -0.023(3)
C36 0.028(3) 0.062(5) 0.061(5) -0.003(4) -0.007(3) -0.002(3)
C37 0.038(3) 0.038(4) 0.052(4) 0.004(3) -0.012(3) -0.009(3)
C41 0.028(3) 0.027(3) 0.028(3) -0.005(2) -0.001(2) -0.003(2)
C42 0.034(3) 0.028(3) 0.031(3) -0.001(2) 0.001(3) -0.004(2)
C43 0.036(3) 0.030(3) 0.032(3) -0.002(3) 0.003(3) -0.009(3)
C44 0.043(4) 0.032(3) 0.039(4) 0.003(3) 0.008(3) -0.010(3)
C45 0.046(4) 0.033(3) 0.034(4) 0.001(3) -0.002(3) -0.004(3)
C46 0.035(3) 0.033(3) 0.034(3) -0.003(3) 0.000(3) -0.002(3)
C47 0.043(4) 0.051(4) 0.051(4) -0.001(3) 0.003(3) -0.021(3)
C48 0.068(5) 0.063(5) 0.047(5) 0.005(4) 0.008(4) -0.022(4)
C51 0.029(3) 0.028(3) 0.027(3) -0.001(2) 0.000(2) -0.010(2)
C52 0.031(3) 0.029(3) 0.032(3) -0.001(2) -0.001(2) -0.005(2)
C53 0.038(3) 0.036(3) 0.030(3) -0.004(3) 0.002(3) -0.006(3)
C54 0.043(4) 0.046(4) 0.029(3) -0.003(3) -0.007(3) -0.013(3)
C55 0.032(3) 0.038(3) 0.033(3) 0.003(3) -0.002(3) -0.006(3)
C56 0.030(3) 0.031(3) 0.030(3) -0.001(2) 0.001(2) -0.009(2)
C57 0.061(5) 0.069(5) 0.038(4) -0.010(4) -0.005(4) -0.003(4)
C58 0.048(4) 0.056(4) 0.043(4) 0.002(3) -0.007(3) -0.011(3)
C61 0.020(3) 0.034(3) 0.029(3) -0.004(2) -0.003(2) -0.005(2)
C62 0.025(3) 0.035(3) 0.038(4) -0.002(3) 0.001(3) -0.006(2)
C63 0.025(3) 0.041(3) 0.028(3) -0.007(3) 0.001(2) -0.006(2)
C64 0.029(3) 0.037(3) 0.040(4) -0.011(3) 0.001(3) -0.006(3)
C65 0.031(3) 0.030(3) 0.042(4) -0.003(3) -0.001(3) -0.001(2)
C66 0.036(3) 0.036(3) 0.027(3) -0.003(3) -0.001(2) -0.007(3)
C67 0.037(3) 0.046(4) 0.037(4) -0.010(3) 0.001(3) -0.006(3)
C68 0.062(5) 0.038(4) 0.051(4) -0.010(3) -0.001(4) -0.010(3)
C71 0.030(3) 0.036(3) 0.021(3) -0.001(2) 0.002(2) -0.011(2)
C72 0.030(3) 0.039(3) 0.028(3) -0.002(3) -0.006(2) -0.008(3)
C73 0.030(3) 0.038(3) 0.026(3) -0.001(3) -0.002(2) -0.006(3)
C74 0.023(3) 0.050(4) 0.032(3) 0.001(3) -0.003(2) -0.002(3)
C75 0.032(3) 0.042(4) 0.026(3) 0.001(3) 0.001(2) -0.012(3)
C76 0.032(3) 0.034(3) 0.031(3) -0.001(3) 0.000(2) -0.005(3)
C77 0.034(4) 0.049(4) 0.046(4) -0.002(3) -0.007(3) 0.002(3)
C78 0.032(3) 0.066(5) 0.046(4) -0.012(4) 0.005(3) -0.013(3)
C81 0.023(3) 0.035(3) 0.029(3) -0.007(2) -0.001(2) -0.006(2)
C82 0.029(3) 0.035(3) 0.038(4) -0.003(3) -0.003(3) -0.007(3)
C83 0.022(3) 0.046(4) 0.033(3) -0.013(3) 0.001(2) -0.004(3)
C84 0.032(3) 0.035(3) 0.044(4) -0.012(3) -0.001(3) -0.005(3)
C85 0.029(3) 0.038(3) 0.046(4) -0.003(3) -0.002(3) -0.007(3)
C86 0.035(3) 0.040(4) 0.032(3) -0.004(3) 0.003(3) -0.010(3)
C87 0.029(3) 0.046(4) 0.046(4) -0.006(3) -0.003(3) -0.009(3)
C88 0.047(4) 0.043(4) 0.055(5) -0.006(3) 0.010(3) -0.010(3)
C91 0.036(3) 0.028(3) 0.031(3) -0.001(2) 0.001(3) -0.010(2)
C92 0.035(3) 0.032(3) 0.035(3) -0.002(3) 0.004(3) -0.007(3)
C93 0.033(3) 0.039(3) 0.032(3) 0.003(3) 0.000(3) -0.007(3)
C94 0.049(4) 0.044(4) 0.024(3) 0.000(3) -0.003(3) -0.013(3)
C95 0.039(3) 0.034(3) 0.034(4) -0.005(3) 0.001(3) -0.005(3)
C96 0.036(3) 0.031(3) 0.034(3) 0.000(3) 0.000(3) -0.005(3)
C97 0.050(4) 0.063(5) 0.041(4) -0.007(4) -0.004(3) -0.010(4)
C98 0.058(4) 0.055(4) 0.037(4) -0.004(3) -0.002(3) -0.007(4)
C101 0.032(3) 0.037(3) 0.026(3) -0.004(2) 0.000(2) -0.005(3)
C102 0.038(3) 0.037(3) 0.036(4) -0.003(3) -0.004(3) -0.008(3)
C103 0.041(4) 0.040(4) 0.037(4) -0.003(3) -0.005(3) -0.001(3)
C104 0.033(3) 0.051(4) 0.030(3) -0.003(3) -0.002(3) -0.003(3)
C105 0.034(3) 0.044(4) 0.021(3) -0.002(3) 0.002(2) -0.006(3)
C106 0.039(3) 0.037(3) 0.026(3) -0.002(3) -0.002(3) -0.005(3)
C107 0.046(4) 0.059(5) 0.065(5) -0.003(4) -0.011(4) 0.001(4)
C108 0.038(4) 0.058(4) 0.037(4) 0.003(3) -0.006(3) -0.009(3)
C111 0.032(3) 0.030(3) 0.031(3) -0.002(2) -0.001(2) -0.002(2)
C112 0.048(4) 0.030(3) 0.034(3) 0.000(3) -0.007(3) -0.009(3)
C113 0.051(4) 0.037(4) 0.045(4) 0.002(3) -0.010(3) -0.018(3)
C114 0.051(4) 0.035(3) 0.043(4) 0.001(3) 0.001(3) -0.015(3)
C115 0.045(4) 0.030(3) 0.037(4) -0.001(3) -0.002(3) -0.006(3)
C116 0.033(3) 0.034(3) 0.032(3) -0.003(3) -0.005(3) -0.006(3)
C117 0.069(5) 0.083(6) 0.050(5) 0.022(4) -0.011(4) -0.033(5)
C118 0.060(4) 0.040(4) 0.044(4) 0.001(3) 0.003(3) -0.011(3)

loop_
_atom_type_symbol
_atom_type_description
_atom_type_scat_dispersion_real
_atom_type_scat_dispersion_imag
_atom_type_scat_source
C C 0.0033 0.0016 'International Tables Vol C Tables 4.2.6.8 and 6.1.1.4'
H H 0.0000 0.0000 'International Tables Vol C Tables 4.2.6.8 and 6.1.1.4'
B B 0.0013 0.0007 'International Tables Vol C Tables 4.2.6.8 and 6.1.1.4'
N N 0.0061 0.0033 'International Tables Vol C Tables 4.2.6.8 and 6.1.1.4'
F F 0.0171 0.0103 'International Tables Vol C Tables 4.2.6.8 and 6.1.1.4'
Re Re -1.0185 7.2310 'International Tables Vol C Tables 4.2.6.8 and 6.1.1.4'

loop_
_geom_angle_atom_site_label_1
_geom_angle_atom_site_label_2
_geom_angle_atom_site_label_3
_geom_angle
_geom_angle_site_symmetry_1
_geom_angle_site_symmetry_3
_geom_angle_publ_flag
N1 Re1 FA 87.4(2) . . ?
N1 Re1 N31 90.99(18) . . ?
FA Re1 N31 88.7(2) . . ?
N1 Re1 N11 89.46(19) . . ?
FA Re1 N11 88.3(2) . . ?
N31 Re1 N11 176.97(18) . . ?
N1 Re1 N21 176.25(18) . . ?
FA Re1 N21 89.1(2) . . ?
N31 Re1 N21 90.27(19) . . ?
N11 Re1 N21 89.11(19) . . ?
N1 Re1 Re2 91.78(13) . . ?
FA Re1 Re2 179.20(18) . . ?
N31 Re1 Re2 91.10(13) . . ?
N11 Re1 Re2 91.88(13) . . ?
N21 Re1 Re2 91.73(13) . . ?
FB Re2 N13 88.7(2) . . ?
FB Re2 N33 87.6(2) . . ?
N13 Re2 N33 176.13(19) . . ?
FB Re2 N3 89.1(2) . . ?
N13 Re2 N3 89.39(19) . . ?
N33 Re2 N3 89.36(19) . . ?
FB Re2 N23 87.9(2) . . ?
N13 Re2 N23 91.81(19) . . ?
N33 Re2 N23 89.25(19) . . ?
N3 Re2 N23 176.73(18) . . ?
FB Re2 Re1 179.46(19) . . ?
N13 Re2 Re1 91.27(13) . . ?
N33 Re2 Re1 92.42(13) . . ?
N3 Re2 Re1 91.48(13) . . ?
N23 Re2 Re1 91.53(13) . . ?
C1 N1 C2 114.9(7) . . ?
C1 N1 C2' 126.8(18) . . ?
C1 N1 Re1 119.5(4) . . ?
C2 N1 Re1 125.5(6) . . ?
C2' N1 Re1 113.4(18) . . ?
C1 N2 C5 125.4(6) . . ?
C1 N2 C4' 127(3) . . ?
C5 N2 C4' 107(3) . . ?
C1 N2 C4 121.6(8) . . ?
C5 N2 C4 112.6(8) . . ?
C1 N2 C5' 111.4(18) . . ?
C4' N2 C5' 118(3) . . ?
C4 N2 C5' 126.8(19) . . ?
C1 N3 C7 117.3(6) . . ?
C1 N3 C7' 120.6(17) . . ?
C1 N3 Re2 119.6(4) . . ?
C7 N3 Re2 122.1(5) . . ?
C7' N3 Re2 118.0(16) . . ?
C11 N11 C12 118.5(5) . . ?
C11 N11 Re1 119.5(4) . . ?
C12 N11 Re1 121.6(4) . . ?
C11 N12 C14 123.0(5) . . ?
C11 N12 C15 123.1(5) . . ?
C14 N12 C15 113.9(5) . . ?
C11 N13 C17 116.6(5) . . ?
C11 N13 Re2 120.0(4) . . ?
C17 N13 Re2 122.9(4) . . ?
C21 N21 C22 117.4(5) . . ?
C21 N21 Re1 119.8(4) . . ?
C22 N21 Re1 122.6(4) . . ?
C21 N22 C25 122.4(6) . . ?
C21 N22 C24 122.5(5) . . ?
C25 N22 C24 115.0(5) . . ?
C21 N23 C27 118.1(5) . . ?
C21 N23 Re2 120.1(4) . . ?
C27 N23 Re2 121.8(4) . . ?
C31 N31 C32 116.8(5) . . ?
C31 N31 Re1 119.8(4) . . ?
C32 N31 Re1 123.4(4) . . ?
C31 N32 C34 122.9(5) . . ?
C31 N32 C35 122.3(5) . . ?
C34 N32 C35 114.8(5) . . ?
C31 N33 C37 117.6(5) . . ?
C31 N33 Re2 119.1(4) . . ?
C37 N33 Re2 123.0(4) . . ?
C51 B1 C61 112.7(5) . . ?
C51 B1 C71 110.6(4) . . ?
C61 B1 C71 107.1(4) . . ?
C51 B1 C41 108.7(5) . . ?
C61 B1 C41 108.1(4) . . ?
C71 B1 C41 109.4(5) . . ?
C91 B2 C111 109.5(5) . . ?
C91 B2 C101 110.1(5) . . ?
C111 B2 C101 109.5(5) . . ?
C91 B2 C81 109.5(5) . . ?
C111 B2 C81 109.0(5) . . ?
C101 B2 C81 109.2(5) . . ?
F4'' F4 F6' 118(4) . . ?
F4'' F4 C48 72.4(15) . . ?
F6' F4 C48 61(3) . . ?
F6' F4 F4' 99(4) . . ?
C48 F4 F4' 46.3(11) . . ?
F5 F4' F4'' 125(4) . . ?
F5 F4' C48 75(2) . . ?
F4'' F4' C48 66.6(16) . . ?
F4'' F4' F5'' 118(2) . . ?
C48 F4' F5'' 64.3(16) . . ?
F5 F4' F4 117(3) . . ?
C48 F4' F4 53.8(12) . . ?
F5'' F4' F4 108.1(18) . . ?
F4 F4'' F4' 141(2) . . ?
F6' F4'' F4' 115(3) . . ?
F4 F4'' C48 82.3(15) . . ?
F6' F4'' C48 59.3(16) . . ?
F4' F4'' C48 58.8(14) . . ?
F5'' F5 F4' 152(3) . . ?
F5'' F5 C48 85.2(16) . . ?
F4' F5 C48 67(2) . . ?
F4' F5 F5' 119(3) . . ?
C48 F5 F5' 53.9(16) . . ?
F6 F5' F5'' 155(4) . . ?
F6 F5' C48 78(3) . . ?
F5'' F5' C48 77(2) . . ?
F5'' F5' F6'' 138(3) . . ?
C48 F5' F6'' 64.0(18) . . ?
F6 F5' F5 137(3) . . ?
C48 F5' F5 60.3(17) . . ?
F6'' F5' F5 119(3) . . ?
F5 F5'' F5' 126(3) . . ?
F5 F5'' C48 71.4(15) . . ?
F5' F5'' C48 59.4(18) . . ?
F4' F5'' C48 54.8(13) . . ?
F6'' F6 F5' 118(3) . . ?
F6'' F6 C48 73.0(16) . . ?
F5' F6 C48 58.5(18) . . ?
F5' F6 F6' 91(3) . . ?
C48 F6 F6' 46.4(11) . . ?
F4 F6' F6'' 157(4) . . ?
F4'' F6' F6'' 135(3) . . ?
F4 F6' C48 91(3) . . ?
F4'' F6' C48 71.0(18) . . ?
F6'' F6' C48 66.7(17) . . ?
F4 F6' F6 147(4) . . ?
F4'' F6' F6 123(2) . . ?
C48 F6' F6 56.0(14) . . ?
F6 F6'' F6' 139(2) . . ?
F6' F6'' F5' 99(3) . . ?
F6 F6'' C48 85.2(17) . . ?
F6' F6'' C48 56.7(14) . . ?
F5' F6'' C48 54.7(15) . . ?
F7'' F7 F9' 153(2) . . ?
F7'' F7 C57 76.4(17) . . ?
F9' F7 C57 76.4(13) . . ?
F9' F7 F7' 126.9(16) . . ?
C57 F7 F7' 52.7(6) . . ?
F7'' F7 F9'' 133(2) . . ?
C57 F7 F9'' 57.2(11) . . ?
F7' F7 F9'' 105.4(13) . . ?
F8 F7' F7'' 144(2) . . ?
F8 F7' C57 78.6(13) . . ?
F7'' F7' C57 67.6(13) . . ?
F7'' F7' F8'' 112.9(18) . . ?
C57 F7' F8'' 52.2(10) . . ?
F8 F7' F7 125.3(17) . . ?
C57 F7' F7 51.8(7) . . ?
F8'' F7' F7 94.0(13) . . ?
F7 F7'' F7' 133(3) . . ?
F7 F7'' C57 72.2(16) . . ?
F7' F7'' C57 66.6(13) . . ?
F7' F7'' F9' 120.9(19) . . ?
C57 F7'' F9' 58.4(9) . . ?
F7 F7'' F8 118(2) . . ?
C57 F7'' F8 52.6(7) . . ?
F9' F7'' F8 105.7(12) . . ?
F7' F8 F8'' 122(2) . . ?
F7' F8 C57 68.9(13) . . ?
F8'' F8 C57 60.3(14) . . ?
F8'' F8 F7'' 101.5(16) . . ?
C57 F8 F7'' 49.6(7) . . ?
F7' F8 F8' 110.2(16) . . ?
C57 F8 F8' 48.1(5) . . ?
F7'' F8 F8' 89.5(8) . . ?
F9 F8' F8'' 141(2) . . ?
F9 F8' C57 79.1(14) . . ?
F8'' F8' C57 64.3(15) . . ?
F8'' F8' F9'' 118(2) . . ?
C57 F8' F9'' 57.9(11) . . ?
F9 F8' F8 128.8(17) . . ?
C57 F8' F8 52.0(6) . . ?
F9'' F8' F8 105.6(13) . . ?
F8' F8'' F8 155(3) . . ?
F8' F8'' C57 74.9(17) . . ?
F8 F8'' C57 80.4(16) . . ?
F8 F8'' F9 139(2) . . ?
C57 F8'' F9 60.3(11) . . ?
C57 F8'' F7' 58.6(10) . . ?
F9 F8'' F7' 113.4(16) . . ?
F8' F9 F9'' 143(2) . . ?
F8' F9 C57 74.0(14) . . ?
F9'' F9 C57 72.1(17) . . ?
F9'' F9 F8'' 120(2) . . ?
C57 F9 F8'' 52.5(9) . . ?
F7 F9' F9'' 142(3) . . ?
F7 F9' C57 71.3(12) . . ?
F9'' F9' C57 74.3(19) . . ?
F9'' F9' F7'' 130(2) . . ?
C57 F9' F7'' 57.9(9) . . ?
F9' F9'' F9 122(3) . . ?
F9' F9'' C57 64.6(18) . . ?
F9 F9'' C57 63.3(16) . . ?
F9' F9'' F8' 108(3) . . ?
C57 F9'' F8' 51.1(11) . . ?
F9 F9'' F7 106(2) . . ?
C57 F9'' F7 50.2(10) . . ?
F8' F9'' F7 92.2(16) . . ?
F11A F10 F10B 112(3) . . ?
F10B F10 F12' 111(2) . . ?
F11A F10 C58 64(2) . . ?
F10B F10 C58 60.9(16) . . ?
F12' F10 C58 60.7(11) . . ?
F11A F10 F10' 116(3) . . ?
F12' F10 F10' 114.4(18) . . ?
C58 F10 F10' 59.0(10) . . ?
F10A F10' F10B 114(3) . . ?
F10B F10' F11 111(2) . . ?
F10A F10' C58 66(2) . . ?
F10B F10' C58 61.4(15) . . ?
F11 F10' C58 61.2(11) . . ?
F10A F10' F10 117(3) . . ?
F11 F10' F10 113.9(18) . . ?
C58 F10' F10 59.9(10) . . ?
F11 F10A F10' 171(4) . . ?
F10' F10A F12B 150(3) . . ?
F11 F10A F10B 136(3) . . ?
F12B F10A F10B 115.7(14) . . ?
F11 F10A C58 84(2) . . ?
F10' F10A C58 87(3) . . ?
F12B F10A C58 62.6(10) . . ?
F10B F10A C58 59.8(9) . . ?
F10' F10A F11' 140(3) . . ?
F10B F10A F11' 106.6(12) . . ?
C58 F10A F11' 53.3(8) . . ?
F10 F10B F10' 162(3) . . ?
F10' F10B F11A 153(2) . . ?
F10 F10B F10A 154(2) . . ?
F11A F10B F10A 126.3(17) . . ?
F10 F10B C58 91.1(19) . . ?
F10' F10B C58 85(2) . . ?
F11A F10B C58 68.3(12) . . ?
F10A F10B C58 63.3(10) . . ?
F10 F10B F12' 46(2) . . ?
F10' F10B F12' 138(2) . . ?
F10A F10B F12' 110.3(14) . . ?
C58 F10B F12' 54.9(8) . . ?
F10 F10B F11 141(2) . . ?
F11A F10B F11 111.7(14) . . ?
C58 F10B F11 52.1(8) . . ?
F12' F10B F11 95.6(12) . . ?
F12B F11 F10A 136(3) . . ?
F10A F11 F11' 133(2) . . ?
F12B F11 F10' 132(2) . . ?
F11' F11 F10' 128.8(17) . . ?
F12B F11 C58 68.7(17) . . ?
F10A F11 C58 68.4(19) . . ?
F11' F11 C58 65.3(11) . . ?
F10' F11 C58 64.0(11) . . ?
F10A F11 F12A 110(2) . . ?
F10' F11 F12A 106.1(15) . . ?
C58 F11 F12A 46.6(8) . . ?
F12B F11 F10B 109(2) . . ?
F11' F11 F10B 105.7(14) . . ?
C58 F11 F10B 45.5(7) . . ?
F12A F11 F10B 81.7(12) . . ?
F12B F11' F12A 117(4) . . ?
F12A F11' F11 114(3) . . ?
F12B F11' C58 66(2) . . ?
F12A F11' C58 61.7(17) . . ?
F11 F11' C58 62.3(11) . . ?
F12B F11' F12 118(3) . . ?
F11 F11' F12 114.7(18) . . ?
C58 F11' F12 59.0(10) . . ?
F12A F11' F10A 99(3) . . ?
C58 F11' F10A 47.0(10) . . ?
F12 F11' F10A 99.7(15) . . ?
F10 F11A F12' 172(5) . . ?
F12' F11A F10B 140(3) . . ?
F10 F11A C58 93(3) . . ?
F12' F11A C58 81(2) . . ?
F10B F11A C58 64.5(11) . . ?
F10 F11A F11B 154(3) . . ?
F10B F11A F11B 119.6(17) . . ?
C58 F11A F11B 60.2(10) . . ?
F12 F11B F12' 168(4) . . ?
F12' F11B F12A 133(3) . . ?
F12 F11B C58 91(2) . . ?
F12' F11B C58 79(2) . . ?
F12A F11B C58 62.3(11) . . ?
F12 F11B F11A 147(3) . . ?
F12A F11B F11A 112.9(16) . . ?
C58 F11B F11A 58.6(9) . . ?
F11B F12 F12A 119(4) . . ?
F12A F12 F12' 113(2) . . ?
F11B F12 C58 66(2) . . ?
F12A F12 C58 61.4(17) . . ?
F12' F12 C58 61.2(11) . . ?
F11B F12 F11' 120(3) . . ?
F12' F12 F11' 113.7(18) . . ?
C58 F12 F11' 58.5(10) . . ?
F11A F12' F11B 137(4) . . ?
F11A F12' F12 133(3) . . ?
F11B F12' F10 135(3) . . ?
F12 F12' F10 130.7(19) . . ?
F11A F12' C58 68(2) . . ?
F11B F12' C58 70.1(19) . . ?
F12 F12' C58 66.0(12) . . ?
F10 F12' C58 65.8(12) . . ?
F11B F12' F10B 114(3) . . ?
F12 F12' F10B 109.5(17) . . ?
C58 F12' F10B 48.4(9) . . ?
F11A F12' F12A 110(3) . . ?
F10 F12' F12A 108.6(18) . . ?
C58 F12' F12A 47.9(10) . . ?
F10B F12' F12A 86.5(16) . . ?
F12 F12A F11' 165(4) . . ?
F11' F12A F11B 153(2) . . ?
F12 F12A F12B 153(2) . . ?
F11B F12A F12B 128.3(16) . . ?
F12 F12A C58 89(2) . . ?
F11' F12A C58 85(2) . . ?
F11B F12A C58 67.6(12) . . ?
F12B F12A C58 64.5(11) . . ?
F11' F12A F12' 137(3) . . ?
F12B F12A F12' 110.6(14) . . ?
C58 F12A F12' 54.0(9) . . ?
F12 F12A F11 139(2) . . ?
F11B F12A F11 113.9(14) . . ?
C58 F12A F11 53.3(9) . . ?
F12' F12A F11 96.0(13) . . ?
F11' F12B F11 173(4) . . ?
F11 F12B F12A 138(2) . . ?
F11' F12B F10A 151(3) . . ?
F12A F12B F10A 116.9(15) . . ?
F11' F12B C58 89(2) . . ?
F11 F12B C58 83.9(19) . . ?
F12A F12B C58 60.9(10) . . ?
F10A F12B C58 62.5(10) . . ?
F16' F16 C68 71.2(13) . . ?
F16 F16' C68 81.7(14) . . ?
F16 F16' F18 132.4(17) . . ?
C68 F16' F18 52.6(5) . . ?
F17' F17 C68 79.7(14) . . ?
F17' F17 F18' 128.2(17) . . ?
C68 F17 F18' 50.6(5) . . ?
F17 F17' C68 74.8(14) . . ?
F18' F18 C68 75.8(12) . . ?
F18' F18 F16' 123.0(15) . . ?
C68 F18 F16' 50.8(5) . . ?
F18 F18' C68 73.8(13) . . ?
F18 F18' F17 112.2(15) . . ?
C68 F18' F17 48.6(5) . . ?
F24' F22 F22A 145(2) . . ?
F24' F22 C78 73.8(14) . . ?
F22A F22 C78 73.3(13) . . ?
F22A F22 F24A 118.6(17) . . ?
C78 F22 F24A 50.9(6) . . ?
F24' F22 F22' 121.3(17) . . ?
C78 F22 F22' 50.9(6) . . ?
F24A F22 F22' 95.2(8) . . ?
F23 F22' F22A 127.2(19) . . ?
F23 F22' C78 70.1(12) . . ?
F22A F22' C78 65.1(10) . . ?
F22A F22' F23A 114.1(15) . . ?
C78 F22' F23A 57.6(7) . . ?
F23 F22' F22 112.2(15) . . ?
C78 F22' F22 50.3(6) . . ?
F23A F22' F22 99.0(10) . . ?
F22 F22A F22' 141(2) . . ?
F22' F22A F24' 124.1(16) . . ?
F22 F22A C78 75.1(13) . . ?
F22' F22A C78 67.3(10) . . ?
F24' F22A C78 59.7(8) . . ?
F22 F22A F23 119.1(17) . . ?
F24' F22A F23 102.4(11) . . ?
C78 F22A F23 49.7(6) . . ?
F23A F23 F22' 150(2) . . ?
F23A F23 C78 77.8(13) . . ?
F22' F23 C78 74.4(12) . . ?
F22' F23 F23' 124.0(16) . . ?
C78 F23 F23' 52.7(7) . . ?
F23A F23 F22A 120.5(17) . . ?
C78 F23 F22A 50.2(6) . . ?
F23' F23 F22A 94.4(9) . . ?
F24 F23' F23A 146(2) . . ?
F24 F23' C78 77.1(13) . . ?
F23A F23' C78 70.8(11) . . ?
F23A F23' F24A 124.6(17) . . ?
C78 F23' F24A 59.9(8) . . ?
F24 F23' F23 128.4(17) . . ?
C78 F23' F23 54.2(7) . . ?
F24A F23' F23 107.2(12) . . ?
F23 F23A F23' 136.0(19) . . ?
F23 F23A C78 72.9(13) . . ?
F23' F23A C78 64.9(10) . . ?
F23' F23A F22' 119.8(15) . . ?
C78 F23A F22' 57.8(7) . . ?
F23 F23A F24 120.7(16) . . ?
C78 F23A F24 50.7(5) . . ?
F22' F23A F24 104.5(9) . . ?
F24A F24 F23' 131(2) . . ?
F24A F24 C78 72.6(14) . . ?
F23' F24 C78 67.2(12) . . ?
F23' F24 F24' 108.3(16) . . ?
C78 F24 F24' 49.0(6) . . ?
F24A F24 F23A 113.4(17) . . ?
C78 F24 F23A 49.7(5) . . ?
F24' F24 F23A 89.7(8) . . ?
F22 F24' F24A 139(2) . . ?
F22 F24' C78 77.4(15) . . ?
F24A F24' C78 65.6(10) . . ?
F24A F24' F22A 120.4(16) . . ?
C78 F24' F22A 60.3(9) . . ?
F22 F24' F24 124.5(18) . . ?
C78 F24' F24 51.5(6) . . ?
F22A F24' F24 106.0(11) . . ?
F24 F24A F24' 141(2) . . ?
F24 F24A C78 77.9(15) . . ?
F24' F24A C78 64.1(10) . . ?
F24' F24A F23' 115.6(16) . . ?
C78 F24A F23' 57.0(8) . . ?
F24 F24A F22 126.2(18) . . ?
C78 F24A F22 51.2(6) . . ?
F23' F24A F22 100.6(11) . . ?
F28' F28 C88 79.9(18) . . ?
F28 F28' C88 78.1(17) . . ?
F30' F30 C88 78.5(17) . . ?
F30 F30' C88 79.2(18) . . ?
F31' F31 C97 82.8(17) . . ?
F31' F31 F33' 130.2(19) . . ?
C97 F31 F33' 51.6(6) . . ?
F31 F31' C97 70.2(15) . . ?
F32' F32 C97 77.6(17) . . ?
F32 F32' C97 79.6(17) . . ?
F33' F33 C97 72.0(12) . . ?
F33 F33' C97 76.9(11) . . ?
F33 F33' F31 124.7(15) . . ?
C97 F33' F31 51.1(6) . . ?
F36A F34 F34' 148.3(19) . . ?
F36A F34 C98 74.4(13) . . ?
F34' F34 C98 75.2(11) . . ?
F36A F34 F34A 125.7(17) . . ?
C98 F34 F34A 54.5(7) . . ?
F34' F34 F36' 122.1(14) . . ?
C98 F34 F36' 54.0(6) . . ?
F34A F34 F36' 99.4(9) . . ?
F34 F34' F34A 135.2(18) . . ?
F34 F34' C98 68.6(10) . . ?
F34A F34' C98 69.6(12) . . ?
F34A F34' F36A 119.9(16) . . ?
C98 F34' F36A 54.0(6) . . ?
F34 F34' F35 114.6(13) . . ?
C98 F34' F35 51.1(5) . . ?
F36A F34' F35 99.4(9) . . ?
F34' F34A F35 141(2) . . ?
F34' F34A C98 73.4(12) . . ?
F35 F34A C98 70.7(11) . . ?
F35 F34A F34 118.9(15) . . ?
C98 F34A F34 53.2(7) . . ?
F34' F34A F35' 123.8(16) . . ?
C98 F34A F35' 54.8(7) . . ?
F34 F34A F35' 101.7(10) . . ?
F35' F35 F34A 140.1(18) . . ?
F35' F35 C98 74.4(12) . . ?
F34A F35 C98 68.1(11) . . ?
F34A F35 F35A 114.4(15) . . ?
C98 F35 F35A 52.7(7) . . ?
F35' F35 F34' 121.6(15) . . ?
C98 F35 F34' 51.5(5) . . ?
F35A F35 F34' 95.9(9) . . ?
F35 F35' F35A 134.4(19) . . ?
F35 F35' C98 74.6(12) . . ?
F35A F35' C98 65.8(11) . . ?
F35A F35' F34A 111.9(15) . . ?
C98 F35' F34A 53.5(7) . . ?
F35 F35' F36 122.2(14) . . ?
C98 F35' F36 52.3(5) . . ?
F34A F35' F36 99.5(9) . . ?
F36 F35A F35' 151(2) . . ?
F36 F35A C98 78.5(13) . . ?
F35' F35A C98 72.6(12) . . ?
F35' F35A F36' 125.7(16) . . ?
C98 F35A F36' 57.9(8) . . ?
F36 F35A F35 132.8(17) . . ?
C98 F35A F35 56.4(8) . . ?
F36' F35A F35 106.3(12) . . ?
F36' F36 F35A 123.3(19) . . ?
F36' F36 C98 68.8(10) . . ?
F35A F36 C98 65.8(12) . . ?
F35A F36 F36A 109.0(16) . . ?
C98 F36 F36A 50.0(6) . . ?
F36' F36 F35' 110.3(13) . . ?
C98 F36 F35' 50.4(5) . . ?
F36A F36 F35' 94.6(7) . . ?
F36 F36' F36A 145.0(17) . . ?
F36 F36' C98 76.3(11) . . ?
F36A F36' C98 68.9(10) . . ?
F36A F36' F35A 121.6(15) . . ?
C98 F36' F35A 55.3(8) . . ?
F36 F36' F34 127.4(14) . . ?
C98 F36' F34 52.7(6) . . ?
F35A F36' F34 100.9(11) . . ?
F34 F36A F36' 130(2) . . ?
F34 F36A C98 71.3(12) . . ?
F36' F36A C98 69.0(10) . . ?
F36' F36A F34' 115.1(14) . . ?
C98 F36A F34' 55.7(7) . . ?
F34 F36A F36 118.3(16) . . ?
C98 F36A F36 53.0(6) . . ?
F34' F36A F36 102.1(9) . . ?
F37' F37 C107 66.4(12) . . ?
F37 F37' C107 81.4(13) . . ?
F37 F37' F38 135.8(16) . . ?
C107 F37' F38 56.4(6) . . ?
F38' F38 C107 74.9(11) . . ?
F38' F38 F37' 124.2(15) . . ?
C107 F38 F37' 53.4(6) . . ?
F38 F38' C107 68.9(11) . . ?
F38 F38' F39 109.0(14) . . ?
C107 F38' F39 49.0(5) . . ?
F39' F39 C107 78.4(14) . . ?
F39' F39 F38' 129.0(17) . . ?
C107 F39 F38' 52.7(6) . . ?
F39 F39' C107 74.0(14) . . ?
F40' F40 C108 79.0(15) . . ?
F40 F40' C108 77.1(15) . . ?
F41' F41 C108 75.2(14) . . ?
F41 F41' C108 80.8(16) . . ?
F42' F42 C108 79.5(15) . . ?
F42 F42' C108 74.8(15) . . ?
F43' F43 C117 77.7(14) . . ?
F43' F43 F45' 122.5(18) . . ?
C117 F43 F45' 49.2(6) . . ?
F43 F43' C117 74.2(14) . . ?
F44' F44 C117 75.0(16) . . ?
F44 F44' C117 80.9(17) . . ?
F45' F45 C117 70.3(18) . . ?
F45 F45' C117 86(2) . . ?
F45 F45' F43 137(2) . . ?
C117 F45' F43 51.3(6) . . ?
N3 C1 N1 117.4(5) . . ?
N3 C1 N2 120.8(6) . . ?
N1 C1 N2 121.8(5) . . ?
C3 C2 N1 116.0(10) . . ?
C3 C2 H2A 108.3 . . ?
N1 C2 H2A 108.3 . . ?
C3 C2 H2B 108.3 . . ?
N1 C2 H2B 108.3 . . ?
H2A C2 H2B 107.4 . . ?
C2 C3 C4 105.7(11) . . ?
C2 C3 H3A 110.6 . . ?
C4 C3 H3A 110.6 . . ?
C2 C3 H3B 110.6 . . ?
C4 C3 H3B 110.6 . . ?
H3A C3 H3B 108.7 . . ?
N2 C4 C3 110.0(11) . . ?
N2 C4 H4A 109.7 . . ?
C3 C4 H4A 109.7 . . ?
N2 C4 H4B 109.7 . . ?
C3 C4 H4B 109.7 . . ?
H4A C4 H4B 108.2 . . ?
N2 C5 C6 109.8(7) . . ?
N2 C5 H5A 109.7 . . ?
C6 C5 H5A 109.7 . . ?
N2 C5 H5B 109.7 . . ?
C6 C5 H5B 109.7 . . ?
H5A C5 H5B 108.2 . . ?
C7 C6 C5 109.2(9) . . ?
C7 C6 H6A 109.8 . . ?
C5 C6 H6A 109.8 . . ?
C7 C6 H6B 109.8 . . ?
C5 C6 H6B 109.8 . . ?
H6A C6 H6B 108.3 . . ?
N3 C7 C6 109.3(8) . . ?
N3 C7 H7A 109.8 . . ?
C6 C7 H7A 109.8 . . ?
N3 C7 H7B 109.8 . . ?
C6 C7 H7B 109.8 . . ?
H7A C7 H7B 108.3 . . ?
N1 C2' C3' 103(3) . . ?
N1 C2' H2'1 111.3 . . ?
C3' C2' H2'1 111.3 . . ?
N1 C2' H2'2 111.3 . . ?
C3' C2' H2'2 111.3 . . ?
H2'1 C2' H2'2 109.2 . . ?
C4' C3' C2' 130(4) . . ?
C4' C3' H3'1 104.8 . . ?
C2' C3' H3'1 104.8 . . ?
C4' C3' H3'2 104.8 . . ?
C2' C3' H3'2 104.8 . . ?
H3'1 C3' H3'2 105.8 . . ?
N2 C4' C3' 100(4) . . ?
N2 C4' H4'1 111.8 . . ?
C3' C4' H4'1 111.8 . . ?
N2 C4' H4'2 111.8 . . ?
C3' C4' H4'2 111.8 . . ?
H4'1 C4' H4'2 109.5 . . ?
C6' C5' N2 122(4) . . ?
C6' C5' H5'1 106.7 . . ?
N2 C5' H5'1 106.7 . . ?
C6' C5' H5'2 106.7 . . ?
N2 C5' H5'2 106.7 . . ?
H5'1 C5' H5'2 106.6 . . ?
C5' C6' C7' 110(4) . . ?
C5' C6' H6'1 109.6 . . ?
C7' C6' H6'1 109.6 . . ?
C5' C6' H6'2 109.6 . . ?
C7' C6' H6'2 109.6 . . ?
H6'1 C6' H6'2 108.1 . . ?
N3 C7' C6' 107(2) . . ?
N3 C7' H7'1 110.3 . . ?
C6' C7' H7'1 110.3 . . ?
N3 C7' H7'2 110.3 . . ?
C6' C7' H7'2 110.3 . . ?
H7'1 C7' H7'2 108.5 . . ?
N11 C11 N12 121.9(5) . . ?
N11 C11 N13 117.1(5) . . ?
N12 C11 N13 121.1(5) . . ?
N11 C12 C13 110.2(6) . . ?
N11 C12 H12A 109.6 . . ?
C13 C12 H12A 109.6 . . ?
N11 C12 H12B 109.6 . . ?
C13 C12 H12B 109.6 . . ?
H12A C12 H12B 108.1 . . ?
C12 C13 C14 109.8(6) . . ?
C12 C13 H13A 109.7 . . ?
C14 C13 H13A 109.7 . . ?
C12 C13 H13B 109.7 . . ?
C14 C13 H13B 109.7 . . ?
H13A C13 H13B 108.2 . . ?
N12 C14 C13 111.6(5) . . ?
N12 C14 H14A 109.3 . . ?
C13 C14 H14A 109.3 . . ?
N12 C14 H14B 109.3 . . ?
C13 C14 H14B 109.3 . . ?
H14A C14 H14B 108.0 . . ?
N12 C15 C16 113.0(5) . . ?
N12 C15 H15A 109.0 . . ?
C16 C15 H15A 109.0 . . ?
N12 C15 H15B 109.0 . . ?
C16 C15 H15B 109.0 . . ?
H15A C15 H15B 107.8 . . ?
C17 C16 C15 110.4(7) . . ?
C17 C16 H16A 109.6 . . ?
C15 C16 H16A 109.6 . . ?
C17 C16 H16B 109.6 . . ?
C15 C16 H16B 109.6 . . ?
H16A C16 H16B 108.1 . . ?
N13 C17 C16 112.1(6) . . ?
N13 C17 H17A 109.2 . . ?
C16 C17 H17A 109.2 . . ?
N13 C17 H17B 109.2 . . ?
C16 C17 H17B 109.2 . . ?
H17A C17 H17B 107.9 . . ?
N22 C21 N23 121.9(5) . . ?
N22 C21 N21 121.3(6) . . ?
N23 C21 N21 116.8(5) . . ?
N21 C22 C23 110.2(5) . . ?
N21 C22 H22A 109.6 . . ?
C23 C22 H22A 109.6 . . ?
N21 C22 H22B 109.6 . . ?
C23 C22 H22B 109.6 . . ?
H22A C22 H22B 108.1 . . ?
C24 C23 C22 107.9(6) . . ?
C24 C23 H23A 110.1 . . ?
C22 C23 H23A 110.1 . . ?
C24 C23 H23B 110.1 . . ?
C22 C23 H23B 110.1 . . ?
H23A C23 H23B 108.4 . . ?
N22 C24 C23 111.8(6) . . ?
N22 C24 H24A 109.2 . . ?
C23 C24 H24A 109.2 . . ?
N22 C24 H24B 109.2 . . ?
C23 C24 H24B 109.2 . . ?
H24A C24 H24B 107.9 . . ?
N22 C25 C26 111.3(6) . . ?
N22 C25 H25A 109.4 . . ?
C26 C25 H25A 109.4 . . ?
N22 C25 H25B 109.4 . . ?
C26 C25 H25B 109.4 . . ?
H25A C25 H25B 108.0 . . ?
C25 C26 C27 109.0(6) . . ?
C25 C26 H26A 109.9 . . ?
C27 C26 H26A 109.9 . . ?
C25 C26 H26B 109.9 . . ?
C27 C26 H26B 109.9 . . ?
H26A C26 H26B 108.3 . . ?
N23 C27 C26 110.6(6) . . ?
N23 C27 H27A 109.5 . . ?
C26 C27 H27A 109.5 . . ?
N23 C27 H27B 109.5 . . ?
C26 C27 H27B 109.5 . . ?
H27A C27 H27B 108.1 . . ?
N32 C31 N33 121.7(5) . . ?
N32 C31 N31 120.8(5) . . ?
N33 C31 N31 117.5(5) . . ?
N31 C32 C33 109.4(6) . . ?
N31 C32 H32A 109.8 . . ?
C33 C32 H32A 109.8 . . ?
N31 C32 H32B 109.8 . . ?
C33 C32 H32B 109.8 . . ?
H32A C32 H32B 108.2 . . ?
C34 C33 C32 109.5(6) . . ?
C34 C33 H33A 109.8 . . ?
C32 C33 H33A 109.8 . . ?
C34 C33 H33B 109.8 . . ?
C32 C33 H33B 109.8 . . ?
H33A C33 H33B 108.2 . . ?
N32 C34 C33 111.9(5) . . ?
N32 C34 H34A 109.2 . . ?
C33 C34 H34A 109.2 . . ?
N32 C34 H34B 109.2 . . ?
C33 C34 H34B 109.2 . . ?
H34A C34 H34B 107.9 . . ?
N32 C35 C36 112.5(5) . . ?
N32 C35 H35A 109.1 . . ?
C36 C35 H35A 109.1 . . ?
N32 C35 H35B 109.1 . . ?
C36 C35 H35B 109.1 . . ?
H35A C35 H35B 107.8 . . ?
C35 C36 C37 108.8(5) . . ?
C35 C36 H36A 109.9 . . ?
C37 C36 H36A 109.9 . . ?
C35 C36 H36B 109.9 . . ?
C37 C36 H36B 109.9 . . ?
H36A C36 H36B 108.3 . . ?
N33 C37 C36 109.2(5) . . ?
N33 C37 H37A 109.8 . . ?
C36 C37 H37A 109.8 . . ?
N33 C37 H37B 109.8 . . ?
C36 C37 H37B 109.8 . . ?
H37A C37 H37B 108.3 . . ?
C42 C41 C46 114.9(5) . . ?
C42 C41 B1 123.0(5) . . ?
C46 C41 B1 121.9(5) . . ?
C43 C42 C41 122.3(6) . . ?
C43 C42 H42 118.8 . . ?
C41 C42 H42 118.8 . . ?
C44 C43 C42 121.4(6) . . ?
C44 C43 C47 119.1(5) . . ?
C42 C43 C47 119.5(5) . . ?
C43 C44 C45 118.2(6) . . ?
C43 C44 H44 120.9 . . ?
C45 C44 H44 120.9 . . ?
C44 C45 C46 120.3(6) . . ?
C44 C45 C48 120.2(6) . . ?
C46 C45 C48 119.5(6) . . ?
C45 C46 C41 122.9(6) . . ?
C45 C46 H46 118.6 . . ?
C41 C46 H46 118.6 . . ?
F1 C47 F3 106.3(5) . . ?
F1 C47 F2 105.2(6) . . ?
F3 C47 F2 105.9(5) . . ?
F1 C47 C43 112.9(5) . . ?
F3 C47 C43 112.2(5) . . ?
F2 C47 C43 113.6(5) . . ?
F5' C48 F6' 104(2) . . ?
F5' C48 F4' 102(2) . . ?
F6' C48 F4' 101.7(18) . . ?
F5' C48 F5 66(2) . . ?
F6' C48 F5 119(2) . . ?
F5' C48 F4'' 125(3) . . ?
F6' C48 F4'' 49.6(17) . . ?
F4' C48 F4'' 54.6(17) . . ?
F5 C48 F4'' 85.2(8) . . ?
F5' C48 F6'' 61(2) . . ?
F6' C48 F6'' 56.6(18) . . ?
F4' C48 F6'' 142.2(19) . . ?
F5 C48 F6'' 121.5(10) . . ?
F4'' C48 F6'' 104.8(8) . . ?
F6' C48 F5'' 125(2) . . ?
F4' C48 F5'' 60.8(19) . . ?
F4'' C48 F5'' 105.3(8) . . ?
F6'' C48 F5'' 103.8(8) . . ?
F5' C48 F4 126(3) . . ?
F4' C48 F4 80.0(17) . . ?
F5 C48 F4 108.9(8) . . ?
F6'' C48 F4 84.5(7) . . ?
F5'' C48 F4 125.8(8) . . ?
F6' C48 F6 77.6(19) . . ?
F4' C48 F6 141(2) . . ?
F5 C48 F6 108.6(8) . . ?
F4'' C48 F6 123.5(8) . . ?
F5'' C48 F6 87.2(7) . . ?
F4 C48 F6 105.6(8) . . ?
F5' C48 C45 121(3) . . ?
F6' C48 C45 120(2) . . ?
F4' C48 C45 104.6(18) . . ?
F5 C48 C45 114.4(7) . . ?
F4'' C48 C45 113.9(8) . . ?
F6'' C48 C45 113.1(7) . . ?
F5'' C48 C45 114.9(6) . . ?
F4 C48 C45 109.9(7) . . ?
F6 C48 C45 109.1(7) . . ?
C52 C51 C56 115.1(5) . . ?
C52 C51 B1 122.5(5) . . ?
C56 C51 B1 122.2(5) . . ?
C53 C52 C51 122.0(5) . . ?
C53 C52 H52 119.0 . . ?
C51 C52 H52 119.0 . . ?
C54 C53 C52 121.4(5) . . ?
C54 C53 C57 120.1(5) . . ?
C52 C53 C57 118.4(5) . . ?
C53 C54 C55 118.1(6) . . ?
C53 C54 H54 121.0 . . ?
C55 C54 H54 121.0 . . ?
C54 C55 C56 120.2(6) . . ?
C54 C55 C58 119.5(5) . . ?
C56 C55 C58 120.3(5) . . ?
C55 C56 C51 123.2(5) . . ?
C55 C56 H56 118.4 . . ?
C51 C56 H56 118.4 . . ?
F8'' C57 F7 124.4(11) . . ?
F7 C57 F8' 124.3(9) . . ?
F8'' C57 F7' 69.2(12) . . ?
F7 C57 F7' 75.5(9) . . ?
F8' C57 F7' 107.5(9) . . ?
F8'' C57 F7'' 108.9(14) . . ?
F8' C57 F7'' 133.2(11) . . ?
F7' C57 F7'' 45.8(10) . . ?
F8'' C57 F9' 130.0(12) . . ?
F8' C57 F9' 105.7(9) . . ?
F7' C57 F9' 106.5(9) . . ?
F7'' C57 F9' 63.7(10) . . ?
F8'' C57 F9 67.2(12) . . ?
F7 C57 F9 109.1(8) . . ?
F7' C57 F9 128.8(10) . . ?
F7'' C57 F9 132.4(11) . . ?
F9' C57 F9 82.8(8) . . ?
F7 C57 F8 105.3(7) . . ?
F8' C57 F8 79.9(7) . . ?
F7'' C57 F8 77.8(10) . . ?
F9' C57 F8 132.0(9) . . ?
F9 C57 F8 105.8(7) . . ?
F8'' C57 F9'' 108.7(16) . . ?
F7 C57 F9'' 72.5(14) . . ?
F8' C57 F9'' 71.0(13) . . ?
F7' C57 F9'' 138.2(15) . . ?
F7'' C57 F9'' 103.5(15) . . ?
F8 C57 F9'' 140.9(13) . . ?
F8'' C57 C53 116.9(10) . . ?
F7 C57 C53 115.3(7) . . ?
F8' C57 C53 114.6(7) . . ?
F7' C57 C53 111.3(9) . . ?
F7'' C57 C53 111.5(9) . . ?
F9' C57 C53 110.8(8) . . ?
F9 C57 C53 111.5(7) . . ?
F8 C57 C53 109.2(6) . . ?
F9'' C57 C53 106.5(12) . . ?
F10B C58 F12A 127.8(12) . . ?
F10B C58 F11A 47.2(13) . . ?
F12A C58 F11A 104.5(10) . . ?
F10B C58 F10A 56.9(13) . . ?
F12A C58 F10A 104.5(10) . . ?
F11A C58 F10A 101.0(10) . . ?
F10B C58 F12B 106.3(9) . . ?
F12A C58 F12B 54.6(15) . . ?
F11A C58 F12B 130.7(11) . . ?
F10A C58 F12B 54.9(14) . . ?
F10B C58 F11B 104.6(9) . . ?
F12A C58 F11B 50.1(15) . . ?
F11A C58 F11B 61.1(14) . . ?
F10A C58 F11B 133.8(12) . . ?
F12B C58 F11B 102.5(8) . . ?
F10B C58 F12' 76.6(12) . . ?
F12A C58 F12' 78.1(14) . . ?
F10A C58 F12' 123.2(13) . . ?
F12B C58 F12' 122.8(12) . . ?
F10B C58 F11 82.3(11) . . ?
F12A C58 F11 80.1(13) . . ?
F11A C58 F11 120.2(12) . . ?
F11B C58 F11 122.4(12) . . ?
F12' C58 F11 130.0(13) . . ?
F12A C58 F10' 127.9(13) . . ?
F11A C58 F10' 81.2(12) . . ?
F12B C58 F10' 82.0(11) . . ?
F11B C58 F10' 134.2(11) . . ?
F12' C58 F10' 109.8(11) . . ?
F11 C58 F10' 54.8(14) . . ?
F10B C58 F11' 126.8(11) . . ?
F11A C58 F11' 131.0(12) . . ?
F10A C58 F11' 79.7(13) . . ?
F11B C58 F11' 83.0(11) . . ?
F12' C58 F11' 109.7(10) . . ?
F11 C58 F11' 52.3(14) . . ?
F10' C58 F11' 106.7(10) . . ?
F10B C58 F12 122.9(12) . . ?
F11A C58 F12 82.9(13) . . ?
F10A C58 F12 129.8(12) . . ?
F12B C58 F12 84.5(11) . . ?
F12' C58 F12 52.8(14) . . ?
F11 C58 F12 109.0(10) . . ?
F10' C58 F12 144.3(12) . . ?
F11' C58 F12 62.4(13) . . ?
F12A C58 F10 124.6(12) . . ?
F10A C58 F10 84.8(12) . . ?
F12B C58 F10 130.0(10) . . ?
F11B C58 F10 83.9(11) . . ?
F12' C58 F10 53.5(14) . . ?
F11 C58 F10 109.4(10) . . ?
F10' C58 F10 61.1(12) . . ?
F11' C58 F10 143.0(12) . . ?
F12 C58 F10 105.6(9) . . ?
C66 C61 C62 114.5(5) . . ?
C66 C61 B1 123.5(5) . . ?
C62 C61 B1 121.4(5) . . ?
C63 C62 C61 123.2(6) . . ?
C63 C62 H62 118.4 . . ?
C61 C62 H62 118.4 . . ?
C64 C63 C62 120.0(6) . . ?
C64 C63 C67 122.0(5) . . ?
C62 C63 C67 117.9(5) . . ?
C65 C64 C63 118.5(5) . . ?
C65 C64 H64 120.7 . . ?
C63 C64 H64 120.7 . . ?
C64 C65 C66 120.3(6) . . ?
C64 C65 C68 120.5(5) . . ?
C66 C65 C68 119.2(6) . . ?
C65 C66 C61 123.4(6) . . ?
C65 C66 H66 118.3 . . ?
C61 C66 H66 118.3 . . ?
F14 C67 F15 106.1(5) . . ?
F14 C67 F13 106.4(5) . . ?
F15 C67 F13 106.1(5) . . ?
F14 C67 C63 113.3(5) . . ?
F15 C67 C63 111.8(5) . . ?
F13 C67 C63 112.6(5) . . ?
F16' C68 F17 120.9(8) . . ?
F16' C68 F17' 107.0(7) . . ?
F16' C68 F18 76.6(7) . . ?
F17 C68 F18 104.6(7) . . ?
F17' C68 F18 124.8(8) . . ?
F16' C68 F18' 104.9(8) . . ?
F17 C68 F18' 80.8(7) . . ?
F17' C68 F18' 105.4(7) . . ?
F17 C68 F16 107.5(7) . . ?
F17' C68 F16 86.6(7) . . ?
F18 C68 F16 102.8(7) . . ?
F18' C68 F16 128.8(8) . . ?
F16' C68 C65 116.5(7) . . ?
F17 C68 C65 115.7(7) . . ?
F17' C68 C65 112.0(7) . . ?
F18 C68 C65 114.7(6) . . ?
F18' C68 C65 110.3(7) . . ?
F16 C68 C65 110.4(6) . . ?
C76 C71 C72 115.1(5) . . ?
C76 C71 B1 122.6(5) . . ?
C72 C71 B1 122.4(5) . . ?
C73 C72 C71 123.0(5) . . ?
C73 C72 H72 118.5 . . ?
C71 C72 H72 118.5 . . ?
C74 C73 C72 120.1(5) . . ?
C74 C73 C77 119.4(5) . . ?
C72 C73 C77 120.5(5) . . ?
C73 C74 C75 118.6(5) . . ?
C73 C74 H74 120.7 . . ?
C75 C74 H74 120.7 . . ?
C74 C75 C76 120.9(5) . . ?
C74 C75 C78 120.3(5) . . ?
C76 C75 C78 118.8(5) . . ?
C75 C76 C71 122.4(5) . . ?
C75 C76 H76 118.8 . . ?
C71 C76 H76 118.8 . . ?
F20 C77 F19 105.3(5) . . ?
F20 C77 F21 106.5(5) . . ?
F19 C77 F21 105.2(6) . . ?
F20 C77 C73 114.0(5) . . ?
F19 C77 C73 112.9(5) . . ?
F21 C77 C73 112.2(5) . . ?
F23' C78 F23 73.1(9) . . ?
F23' C78 F24' 108.7(10) . . ?
F23 C78 F24' 128.1(9) . . ?
F23' C78 F22A 131.9(12) . . ?
F23 C78 F22A 80.2(8) . . ?
F24' C78 F22A 60.0(9) . . ?
F23' C78 F24A 63.1(10) . . ?
F23 C78 F24A 125.8(10) . . ?
F24' C78 F24A 50.3(8) . . ?
F22A C78 F24A 106.1(9) . . ?
F23' C78 F22 127.5(10) . . ?
F23 C78 F22 108.2(7) . . ?
F24A C78 F22 77.9(8) . . ?
F24' C78 F23A 132.2(10) . . ?
F22A C78 F23A 105.3(9) . . ?
F24A C78 F23A 103.6(9) . . ?
F22 C78 F23A 126.6(8) . . ?
F23' C78 F22' 106.8(10) . . ?
F24' C78 F22' 105.7(9) . . ?
F22A C78 F22' 47.6(8) . . ?
F24A C78 F22' 137.7(11) . . ?
F22 C78 F22' 78.8(8) . . ?
F23A C78 F22' 64.6(8) . . ?
F23 C78 F24 107.2(7) . . ?
F24' C78 F24 79.4(8) . . ?
F22A C78 F24 129.7(9) . . ?
F22 C78 F24 105.9(7) . . ?
F23A C78 F24 79.6(7) . . ?
F22' C78 F24 136.1(9) . . ?
F23' C78 C75 114.3(9) . . ?
F23 C78 C75 113.6(6) . . ?
F24' C78 C75 112.0(8) . . ?
F22A C78 C75 112.9(9) . . ?
F24A C78 C75 112.6(9) . . ?
F22 C78 C75 112.5(6) . . ?
F23A C78 C75 115.4(7) . . ?
F22' C78 C75 108.9(8) . . ?
F24 C78 C75 109.0(6) . . ?
C86 C81 C82 114.4(5) . . ?
C86 C81 B2 121.9(5) . . ?
C82 C81 B2 123.6(5) . . ?
C83 C82 C81 123.4(6) . . ?
C83 C82 H82 118.3 . . ?
C81 C82 H82 118.3 . . ?
C84 C83 C82 120.3(6) . . ?
C84 C83 C87 121.9(5) . . ?
C82 C83 C87 117.8(6) . . ?
C83 C84 C85 118.4(6) . . ?
C83 C84 H84 120.8 . . ?
C85 C84 H84 120.8 . . ?
C84 C85 C86 120.3(6) . . ?
C84 C85 C88 121.1(6) . . ?
C86 C85 C88 118.6(6) . . ?
C85 C86 C81 123.1(6) . . ?
C85 C86 H86 118.4 . . ?
C81 C86 H86 118.4 . . ?
F25 C87 F26 106.4(5) . . ?
F25 C87 F27 106.1(5) . . ?
F26 C87 F27 105.0(5) . . ?
F25 C87 C83 113.2(5) . . ?
F26 C87 C83 112.5(5) . . ?
F27 C87 C83 113.0(5) . . ?
F28 C88 F30' 88.3(7) . . ?
F28 C88 F30 105.3(7) . . ?
F30' C88 F28' 107.3(7) . . ?
F30 C88 F28' 120.2(7) . . ?
F28 C88 F29 107.4(8) . . ?
F30' C88 F29 123.1(8) . . ?
F30 C88 F29 103.4(7) . . ?
F28' C88 F29 87.4(7) . . ?
F28 C88 F29' 122.1(8) . . ?
F30' C88 F29' 106.4(7) . . ?
F30 C88 F29' 85.0(7) . . ?
F28' C88 F29' 104.7(7) . . ?
F28 C88 C85 112.8(7) . . ?
F30' C88 C85 110.9(7) . . ?
F30 C88 C85 115.3(7) . . ?
F28' C88 C85 114.0(6) . . ?
F29 C88 C85 111.9(7) . . ?
F29' C88 C85 113.0(7) . . ?
C92 C91 C96 115.2(5) . . ?
C92 C91 B2 121.0(5) . . ?
C96 C91 B2 123.6(5) . . ?
C93 C92 C91 123.1(6) . . ?
C93 C92 H92 118.5 . . ?
C91 C92 H92 118.5 . . ?
C94 C93 C92 120.1(6) . . ?
C94 C93 C97 119.4(5) . . ?
C92 C93 C97 120.5(5) . . ?
C95 C94 C93 118.4(6) . . ?
C95 C94 H94 120.8 . . ?
C93 C94 H94 120.8 . . ?
C94 C95 C96 120.9(6) . . ?
C94 C95 C98 119.9(6) . . ?
C96 C95 C98 119.2(5) . . ?
C95 C96 C91 122.4(6) . . ?
C95 C96 H96 118.8 . . ?
C91 C96 H96 118.8 . . ?
F31 C97 F33' 77.3(8) . . ?
F31 C97 F32' 121.5(9) . . ?
F33' C97 F32' 108.3(7) . . ?
F31 C97 F32 105.7(9) . . ?
F33' C97 F32 123.9(8) . . ?
F31 C97 F33 106.7(8) . . ?
F32' C97 F33 84.1(7) . . ?
F32 C97 F33 105.0(8) . . ?
F33' C97 F31' 102.6(7) . . ?
F32' C97 F31' 103.9(7) . . ?
F32 C97 F31' 83.6(7) . . ?
F33 C97 F31' 128.6(8) . . ?
F31 C97 C93 114.5(8) . . ?
F33' C97 C93 116.2(6) . . ?
F32' C97 C93 113.7(7) . . ?
F32 C97 C93 112.8(7) . . ?
F33 C97 C93 111.5(7) . . ?
F31' C97 C93 110.9(6) . . ?
F35A C98 F34 127.4(11) . . ?
F35A C98 F34A 107.1(10) . . ?
F34 C98 F34A 72.3(9) . . ?
F35A C98 F36A 107.2(10) . . ?
F34A C98 F36A 104.8(9) . . ?
F35A C98 F36' 66.9(9) . . ?
F34 C98 F36' 73.3(8) . . ?
F34A C98 F36' 127.8(10) . . ?
F34 C98 F35' 131.3(9) . . ?
F34A C98 F35' 71.6(8) . . ?
F36A C98 F35' 137.5(9) . . ?
F36' C98 F35' 105.6(8) . . ?
F35A C98 F35 70.9(9) . . ?
F34 C98 F35 109.7(8) . . ?
F36A C98 F35 134.7(9) . . ?
F36' C98 F35 125.5(9) . . ?
F35A C98 F34' 129.9(11) . . ?
F36A C98 F34' 70.3(8) . . ?
F36' C98 F34' 105.2(8) . . ?
F35' C98 F34' 105.9(8) . . ?
F35 C98 F34' 77.4(7) . . ?
F34 C98 F36 107.3(8) . . ?
F34A C98 F36 134.2(10) . . ?
F36A C98 F36 77.0(8) . . ?
F35' C98 F36 77.2(7) . . ?
F35 C98 F36 105.6(7) . . ?
F34' C98 F36 133.3(8) . . ?
F35A C98 C95 115.0(10) . . ?
F34 C98 C95 112.6(7) . . ?
F34A C98 C95 113.1(9) . . ?
F36A C98 C95 109.0(8) . . ?
F36' C98 C95 115.8(7) . . ?
F35' C98 C95 111.0(7) . . ?
F35 C98 C95 112.4(7) . . ?
F34' C98 C95 112.6(7) . . ?
F36 C98 C95 108.9(7) . . ?
C106 C101 C102 115.3(5) . . ?
C106 C101 B2 123.4(5) . . ?
C102 C101 B2 121.1(5) . . ?
C101 C102 C103 122.9(6) . . ?
C101 C102 H102 118.5 . . ?
C103 C102 H102 118.5 . . ?
C104 C103 C102 120.0(6) . . ?
C104 C103 C107 119.3(6) . . ?
C102 C103 C107 120.6(6) . . ?
C105 C104 C103 118.0(6) . . ?
C105 C104 H104 121.0 . . ?
C103 C104 H104 121.0 . . ?
C104 C105 C106 121.2(6) . . ?
C104 C105 C108 119.7(5) . . ?
C106 C105 C108 119.1(5) . . ?
C101 C106 C105 122.5(6) . . ?
C101 C106 H106 118.8 . . ?
C105 C106 H106 118.8 . . ?
F37' C107 F39 123.2(9) . . ?
F37' C107 F39' 108.7(8) . . ?
F37' C107 F38 70.2(7) . . ?
F39 C107 F38 107.3(7) . . ?
F39' C107 F38 127.9(9) . . ?
F37' C107 F38' 104.1(8) . . ?
F39 C107 F38' 78.3(7) . . ?
F39' C107 F38' 104.8(8) . . ?
F39 C107 F37 107.2(8) . . ?
F39' C107 F37 84.0(7) . . ?
F38 C107 F37 101.6(7) . . ?
F38' C107 F37 131.8(9) . . ?
F37' C107 C103 117.6(7) . . ?
F39 C107 C103 114.9(7) . . ?
F39' C107 C103 112.3(7) . . ?
F38 C107 C103 113.1(7) . . ?
F38' C107 C103 108.2(8) . . ?
F37 C107 C103 111.7(7) . . ?
F42 C108 F41' 83.5(7) . . ?
F42 C108 F40 106.0(7) . . ?
F41' C108 F40 122.1(8) . . ?
F42 C108 F40' 126.2(8) . . ?
F41' C108 F40' 107.7(7) . . ?
F41' C108 F42' 105.5(7) . . ?
F40 C108 F42' 82.9(7) . . ?
F40' C108 F42' 105.7(7) . . ?
F42 C108 F41 105.4(6) . . ?
F40 C108 F41 105.7(7) . . ?
F40' C108 F41 86.7(6) . . ?
F42' C108 F41 123.7(7) . . ?
F42 C108 C105 112.4(6) . . ?
F41' C108 C105 113.8(7) . . ?
F40 C108 C105 114.1(6) . . ?
F40' C108 C105 110.1(6) . . ?
F42' C108 C105 113.7(6) . . ?
F41 C108 C105 112.5(6) . . ?
C112 C111 C116 115.7(5) . . ?
C112 C111 B2 123.4(5) . . ?
C116 C111 B2 120.7(5) . . ?
C111 C112 C113 122.6(6) . . ?
C111 C112 H112 118.7 . . ?
C113 C112 H112 118.7 . . ?
C114 C113 C112 120.0(6) . . ?
C114 C113 C117 120.8(6) . . ?
C112 C113 C117 119.2(6) . . ?
C115 C114 C113 118.6(6) . . ?
C115 C114 H114 120.7 . . ?
C113 C114 H114 120.7 . . ?
C116 C115 C114 120.5(6) . . ?
C116 C115 C118 120.0(6) . . ?
C114 C115 C118 119.2(6) . . ?
C115 C116 C111 122.3(6) . . ?
C115 C116 H116 118.8 . . ?
C111 C116 H116 118.8 . . ?
F45' C117 F44' 103.1(9) . . ?
F45' C117 F44 121.2(10) . . ?
F45' C117 F43 79.4(8) . . ?
F44' C117 F43 125.0(9) . . ?
F44 C117 F43 109.5(8) . . ?
F45' C117 F43' 105.1(8) . . ?
F44' C117 F43' 107.3(8) . . ?
F44 C117 F43' 86.4(7) . . ?
F44' C117 F45 88.5(8) . . ?
F44 C117 F45 111.2(8) . . ?
F43 C117 F45 103.2(8) . . ?
F43' C117 F45 128.0(9) . . ?
F45' C117 C113 116.7(9) . . ?
F44' C117 C113 113.9(7) . . ?
F44 C117 C113 112.1(8) . . ?
F43 C117 C113 113.0(7) . . ?
F43' C117 C113 109.9(7) . . ?
F45 C117 C113 107.5(7) . . ?
F48 C118 F47 105.6(5) . . ?
F48 C118 F46 105.6(5) . . ?
F47 C118 F46 106.4(6) . . ?
F48 C118 C115 114.6(6) . . ?
F47 C118 C115 113.6(6) . . ?
F46 C118 C115 110.4(6) . . ?

loop_
_geom_bond_atom_site_label_1
_geom_bond_atom_site_label_2
_geom_bond_distance
_geom_bond_site_symmetry_2
_geom_bond_publ_flag
Re1 N1 2.036(5) . ?
Re1 FA 2.038(6) . ?
Re1 N31 2.041(5) . ?
Re1 N11 2.047(5) . ?
Re1 N21 2.047(5) . ?
Re1 Re2 2.1875(3) . ?
Re2 FB 2.027(6) . ?
Re2 N13 2.032(5) . ?
Re2 N33 2.036(4) . ?
Re2 N3 2.047(5) . ?
Re2 N23 2.049(5) . ?
N1 C1 1.358(7) . ?
N1 C2 1.475(7) . ?
N1 C2' 1.480(10) . ?
N2 C1 1.361(8) . ?
N2 C5 1.440(11) . ?
N2 C4' 1.47(7) . ?
N2 C4 1.484(18) . ?
N2 C5' 1.67(5) . ?
N3 C1 1.343(7) . ?
N3 C7 1.481(7) . ?
N3 C7' 1.482(10) . ?
N11 C11 1.337(7) . ?
N11 C12 1.480(7) . ?
N12 C11 1.337(7) . ?
N12 C14 1.463(8) . ?
N12 C15 1.464(8) . ?
N13 C11 1.364(7) . ?
N13 C17 1.459(8) . ?
N21 C21 1.358(7) . ?
N21 C22 1.464(7) . ?
N22 C21 1.347(7) . ?
N22 C25 1.468(8) . ?
N22 C24 1.468(9) . ?
N23 C21 1.348(8) . ?
N23 C27 1.473(7) . ?
N31 C31 1.361(7) . ?
N31 C32 1.460(7) . ?
N32 C31 1.339(7) . ?
N32 C34 1.457(8) . ?
N32 C35 1.463(8) . ?
N33 C31 1.346(7) . ?
N33 C37 1.478(7) . ?
B1 C51 1.634(8) . ?
B1 C61 1.641(8) . ?
B1 C71 1.645(8) . ?
B1 C41 1.646(8) . ?
B2 C91 1.640(9) . ?
B2 C111 1.642(9) . ?
B2 C101 1.644(9) . ?
B2 C81 1.646(8) . ?
F1 C47 1.328(7) . ?
F2 C47 1.334(7) . ?
F3 C47 1.332(7) . ?
F4 F4'' 0.602(13) . ?
F4 F6' 0.66(4) . ?
F4 C48 1.394(11) . ?
F4 F4' 1.70(3) . ?
F4' F5 0.82(3) . ?
F4' F4'' 1.19(3) . ?
F4' C48 1.25(3) . ?
F4' F5'' 1.33(4) . ?
F4'' F6' 1.08(4) . ?
F4'' C48 1.341(11) . ?
F5 F5'' 0.550(14) . ?
F5 C48 1.310(11) . ?
F5 F5' 1.38(4) . ?
F5' F6 0.98(5) . ?
F5' F5'' 0.98(5) . ?
F5' C48 1.22(3) . ?
F5' F6'' 1.31(5) . ?
F5'' C48 1.377(10) . ?
F6 F6'' 0.519(13) . ?
F6 C48 1.398(11) . ?
F6 F6' 1.65(4) . ?
F6' F6'' 1.22(4) . ?
F6' C48 1.22(3) . ?
F6'' C48 1.341(11) . ?
F7 F7'' 0.721(18) . ?
F7 F9' 0.741(14) . ?
F7 C57 1.315(10) . ?
F7 F7' 1.622(18) . ?
F7 F9'' 1.63(3) . ?
F7' F8 0.769(17) . ?
F7' F7'' 1.04(2) . ?
F7' C57 1.333(14) . ?
F7' F8'' 1.46(2) . ?
F7'' C57 1.343(18) . ?
F7'' F9' 1.42(2) . ?
F7'' F8 1.72(2) . ?
F8 F8'' 0.90(2) . ?
F8 C57 1.401(10) . ?
F8 F8' 1.751(14) . ?
F8' F9 0.624(14) . ?
F8' F8'' 0.89(2) . ?
F8' C57 1.323(12) . ?
F8' F9'' 1.61(3) . ?
F8'' C57 1.23(2) . ?
F8'' F9 1.43(2) . ?
F9 F9'' 1.06(3) . ?
F9 C57 1.351(10) . ?
F9' F9'' 0.98(3) . ?
F9' C57 1.350(13) . ?
F9'' C57 1.44(3) . ?
F10 F11A 0.56(3) . ?
F10 F10B 0.68(2) . ?
F10 F12' 1.28(3) . ?
F10 C58 1.453(15) . ?
F10 F10' 1.47(3) . ?
F10' F10A 0.66(2) . ?
F10' F10B 0.81(2) . ?
F10' F11 1.31(3) . ?
F10' C58 1.440(19) . ?
F10A F11 0.65(3) . ?
F10A F12B 1.21(3) . ?
F10A F10B 1.23(3) . ?
F10A C58 1.313(14) . ?
F10A F11' 1.77(3) . ?
F10B F11A 1.03(3) . ?
F10B C58 1.270(12) . ?
F10B F12' 1.65(3) . ?
F10B F11 1.76(2) . ?
F11 F12B 0.65(2) . ?
F11 F11' 1.26(3) . ?
F11 C58 1.404(15) . ?
F11 F12A 1.73(2) . ?
F11' F12B 0.61(2) . ?
F11' F12A 0.79(3) . ?
F11' C58 1.441(19) . ?
F11' F12 1.50(3) . ?
F11A F12' 0.72(3) . ?
F11A C58 1.307(14) . ?
F11A F11B 1.34(3) . ?
F11B F12 0.55(2) . ?
F11B F12' 0.72(2) . ?
F11B F12A 1.10(3) . ?
F11B C58 1.329(12) . ?
F12 F12A 0.72(3) . ?
F12 F12' 1.26(3) . ?
F12 C58 1.449(16) . ?
F12' C58 1.39(2) . ?
F12' F12A 1.68(3) . ?
F12A F12B 1.19(3) . ?
F12A C58 1.273(14) . ?
F12B C58 1.315(11) . ?
F13 C67 1.330(7) . ?
F14 C67 1.326(6) . ?
F15 C67 1.327(7) . ?
F16 F16' 0.635(12) . ?
F16 C68 1.382(10) . ?
F16' C68 1.322(10) . ?
F16' F18 1.659(12) . ?
F17 F17' 0.594(11) . ?
F17 C68 1.328(9) . ?
F17 F18' 1.748(13) . ?
F17' C68 1.354(10) . ?
F18 F18' 0.713(12) . ?
F18 C68 1.355(10) . ?
F18' C68 1.368(11) . ?
F19 C77 1.338(7) . ?
F20 C77 1.328(7) . ?
F21 C77 1.344(7) . ?
F22 F24' 0.667(15) . ?
F22 F22A 0.733(16) . ?
F22 C78 1.351(9) . ?
F22 F24A 1.695(17) . ?
F22 F22' 1.722(16) . ?
F22' F23 0.822(15) . ?
F22' F22A 1.091(18) . ?
F22' C78 1.362(14) . ?
F22' F23A 1.454(18) . ?
F22A F24' 1.33(2) . ?
F22A C78 1.338(13) . ?
F22A F23 1.717(17) . ?
F23 F23A 0.681(14) . ?
F23 C78 1.329(10) . ?
F23 F23' 1.568(18) . ?
F23' F24 0.826(17) . ?
F23' F23A 1.005(18) . ?
F23' C78 1.303(14) . ?
F23' F24A 1.39(2) . ?
F23A C78 1.359(12) . ?
F23A F24 1.752(14) . ?
F24 F24A 0.694(16) . ?
F24 C78 1.378(10) . ?
F24 F24' 1.731(16) . ?
F24' F24A 1.136(18) . ?
F24' C78 1.329(13) . ?
F24A C78 1.345(13) . ?
F25 C87 1.326(7) . ?
F26 C87 1.329(7) . ?
F27 C87 1.332(7) . ?
F28 F28' 0.516(13) . ?
F28 C88 1.344(11) . ?
F28' C88 1.352(10) . ?
F29 C88 1.354(11) . ?
F29' C88 1.361(11) . ?
F30 F30' 0.522(13) . ?
F30 C88 1.351(10) . ?
F30' C88 1.348(10) . ?
F31 F31' 0.636(15) . ?
F31 C97 1.315(12) . ?
F31 F33' 1.650(14) . ?
F31' C97 1.387(10) . ?
F32 F32' 0.533(14) . ?
F32 C97 1.351(11) . ?
F32' C97 1.342(9) . ?
F33 F33' 0.722(11) . ?
F33 C97 1.358(11) . ?
F33' C97 1.325(9) . ?
F34 F36A 0.779(15) . ?
F34 F34' 0.830(15) . ?
F34 C98 1.308(11) . ?
F34 F34A 1.556(19) . ?
F34 F36' 1.576(16) . ?
F34' F34A 0.853(16) . ?
F34' C98 1.359(11) . ?
F34' F36A 1.548(16) . ?
F34' F35 1.695(15) . ?
F34A F35 0.945(17) . ?
F34A C98 1.329(14) . ?
F34A F35' 1.569(18) . ?
F35 F35' 0.722(13) . ?
F35 C98 1.352(11) . ?
F35 F35A 1.54(2) . ?
F35' F35A 0.940(18) . ?
F35' C98 1.351(11) . ?
F35' F36 1.710(14) . ?
F35A F36 0.825(18) . ?
F35A C98 1.292(14) . ?
F35A F36' 1.446(19) . ?
F36 F36' 0.818(13) . ?
F36 C98 1.388(10) . ?
F36 F36A 1.692(16) . ?
F36' F36A 0.955(15) . ?
F36' C98 1.331(11) . ?
F36A C98 1.330(13) . ?
F37 F37' 0.747(12) . ?
F37 C107 1.386(11) . ?
F37' C107 1.285(11) . ?
F37' F38 1.507(13) . ?
F38 F38' 0.845(13) . ?
F38 C107 1.334(10) . ?
F38' C107 1.380(12) . ?
F38' F39 1.699(14) . ?
F39 F39' 0.630(12) . ?
F39 C107 1.309(10) . ?
F39' C107 1.334(11) . ?
F40 F40' 0.560(11) . ?
F40 C108 1.344(10) . ?
F40' C108 1.353(10) . ?
F41 F41' 0.564(13) . ?
F41 C108 1.370(9) . ?
F41' C108 1.342(10) . ?
F42 F42' 0.599(12) . ?
F42 C108 1.334(9) . ?
F42' C108 1.359(11) . ?
F43 F43' 0.659(12) . ?
F43 C117 1.347(11) . ?
F43 F45' 1.697(14) . ?
F43' C117 1.368(11) . ?
F44 F44' 0.556(13) . ?
F44 C117 1.345(11) . ?
F44' C117 1.316(11) . ?
F45 F45' 0.559(16) . ?
F45 C117 1.385(12) . ?
F45' C117 1.307(12) . ?
F46 C118 1.341(7) . ?
F47 C118 1.327(7) . ?
F48 C118 1.316(7) . ?
C2 C3 1.407(16) . ?
C2 H2A 0.9800 . ?
C2 H2B 0.9800 . ?
C3 C4 1.53(2) . ?
C3 H3A 0.9800 . ?
C3 H3B 0.9800 . ?
C4 H4A 0.9800 . ?
C4 H4B 0.9800 . ?
C5 C6 1.566(15) . ?
C5 H5A 0.9800 . ?
C5 H5B 0.9800 . ?
C6 C7 1.488(15) . ?
C6 H6A 0.9800 . ?
C6 H6B 0.9800 . ?
C7 H7A 0.9800 . ?
C7 H7B 0.9800 . ?
C2' C3' 1.63(6) . ?
C2' H2'1 0.9800 . ?
C2' H2'2 0.9800 . ?
C3' C4' 1.52(7) . ?
C3' H3'1 0.9800 . ?
C3' H3'2 0.9800 . ?
C4' H4'1 0.9800 . ?
C4' H4'2 0.9800 . ?
C5' C6' 1.17(5) . ?
C5' H5'1 0.9800 . ?
C5' H5'2 0.9800 . ?
C6' C7' 1.53(5) . ?
C6' H6'1 0.9800 . ?
C6' H6'2 0.9800 . ?
C7' H7'1 0.9800 . ?
C7' H7'2 0.9800 . ?
C12 C13 1.487(10) . ?
C12 H12A 0.9800 . ?
C12 H12B 0.9800 . ?
C13 C14 1.505(10) . ?
C13 H13A 0.9800 . ?
C13 H13B 0.9800 . ?
C14 H14A 0.9800 . ?
C14 H14B 0.9800 . ?
C15 C16 1.487(10) . ?
C15 H15A 0.9800 . ?
C15 H15B 0.9800 . ?
C16 C17 1.461(10) . ?
C16 H16A 0.9800 . ?
C16 H16B 0.9800 . ?
C17 H17A 0.9800 . ?
C17 H17B 0.9800 . ?
C22 C23 1.506(9) . ?
C22 H22A 0.9800 . ?
C22 H22B 0.9800 . ?
C23 C24 1.500(10) . ?
C23 H23A 0.9800 . ?
C23 H23B 0.9800 . ?
C24 H24A 0.9800 . ?
C24 H24B 0.9800 . ?
C25 C26 1.492(10) . ?
C25 H25A 0.9800 . ?
C25 H25B 0.9800 . ?
C26 C27 1.510(10) . ?
C26 H26A 0.9800 . ?
C26 H26B 0.9800 . ?
C27 H27A 0.9800 . ?
C27 H27B 0.9800 . ?
C32 C33 1.499(10) . ?
C32 H32A 0.9800 . ?
C32 H32B 0.9800 . ?
C33 C34 1.494(10) . ?
C33 H33A 0.9800 . ?
C33 H33B 0.9800 . ?
C34 H34A 0.9800 . ?
C34 H34B 0.9800 . ?
C35 C36 1.496(10) . ?
C35 H35A 0.9800 . ?
C35 H35B 0.9800 . ?
C36 C37 1.516(9) . ?
C36 H36A 0.9800 . ?
C36 H36B 0.9800 . ?
C37 H37A 0.9800 . ?
C37 H37B 0.9800 . ?
C41 C42 1.398(8) . ?
C41 C46 1.404(8) . ?
C42 C43 1.382(8) . ?
C42 H42 0.9400 . ?
C43 C44 1.377(8) . ?
C43 C47 1.494(9) . ?
C44 C45 1.380(9) . ?
C44 H44 0.9400 . ?
C45 C46 1.389(9) . ?
C45 C48 1.493(10) . ?
C46 H46 0.9400 . ?
C51 C52 1.401(8) . ?
C51 C56 1.403(8) . ?
C52 C53 1.390(8) . ?
C52 H52 0.9400 . ?
C53 C54 1.383(8) . ?
C53 C57 1.515(9) . ?
C54 C55 1.384(8) . ?
C54 H54 0.9400 . ?
C55 C56 1.388(8) . ?
C55 C58 1.490(9) . ?
C56 H56 0.9400 . ?
C61 C66 1.391(8) . ?
C61 C62 1.405(8) . ?
C62 C63 1.385(8) . ?
C62 H62 0.9400 . ?
C63 C64 1.384(8) . ?
C63 C67 1.497(9) . ?
C64 C65 1.384(9) . ?
C64 H64 0.9400 . ?
C65 C66 1.385(8) . ?
C65 C68 1.483(9) . ?
C66 H66 0.9400 . ?
C71 C76 1.396(8) . ?
C71 C72 1.399(8) . ?
C72 C73 1.396(8) . ?
C72 H72 0.9400 . ?
C73 C74 1.378(8) . ?
C73 C77 1.484(9) . ?
C74 C75 1.380(8) . ?
C74 H74 0.9400 . ?
C75 C76 1.393(8) . ?
C75 C78 1.497(9) . ?
C76 H76 0.9400 . ?
C81 C86 1.399(8) . ?
C81 C82 1.403(8) . ?
C82 C83 1.391(8) . ?
C82 H82 0.9400 . ?
C83 C84 1.380(9) . ?
C83 C87 1.490(9) . ?
C84 C85 1.389(9) . ?
C84 H84 0.9400 . ?
C85 C86 1.393(8) . ?
C85 C88 1.482(9) . ?
C86 H86 0.9400 . ?
C91 C92 1.398(8) . ?
C91 C96 1.401(8) . ?
C92 C93 1.390(8) . ?
C92 H92 0.9400 . ?
C93 C94 1.387(8) . ?
C93 C97 1.486(9) . ?
C94 C95 1.381(9) . ?
C94 H94 0.9400 . ?
C95 C96 1.388(8) . ?
C95 C98 1.510(9) . ?
C96 H96 0.9400 . ?
C101 C106 1.380(8) . ?
C101 C102 1.394(8) . ?
C102 C103 1.398(8) . ?
C102 H102 0.9400 . ?
C103 C104 1.380(9) . ?
C103 C107 1.488(10) . ?
C104 C105 1.376(8) . ?
C104 H104 0.9400 . ?
C105 C106 1.393(8) . ?
C105 C108 1.478(9) . ?
C106 H106 0.9400 . ?
C111 C112 1.383(8) . ?
C111 C116 1.408(8) . ?
C112 C113 1.394(9) . ?
C112 H112 0.9400 . ?
C113 C114 1.389(9) . ?
C113 C117 1.491(10) . ?
C114 C115 1.381(9) . ?
C114 H114 0.9400 . ?
C115 C116 1.380(8) . ?
C115 C118 1.494(9) . ?
C116 H116 0.9400 . ?
